data_7251704
loop_
_publ_author_name
'Fang, Yicheng'
'Wei, Huiqi'
'Li, Caixia'
'Liu, Gen'
'Wang, Fan'
'Wu, Lamei'
'Huang, Zhengxi'
'Chen, Xi'
'Zhang, Zhan'

_publ_section_title
;
 Guest-induced diverse self-assemblies of an oligopyrrole
;
_journal_issue 13
_journal_name_full CrystEngComm
_journal_page_first 2023
_journal_page_last 2028
_journal_paper_doi 10.1039/D5CE01204J
_journal_volume 28
_journal_year 2026
_chemical_formula_moiety '0.5(C43 H59 N6 O4), 0.5(C43 H57 N6 O4), C F3 O3 S, C4 H8 O2'
_chemical_formula_sum 'C48 H66 F3 N6 O9 S'
_chemical_formula_weight 960.12
_space_group_crystal_system triclinic
_space_group_IT_number 2
_space_group_name_Hall '-P 1'
_space_group_name_H-M_alt 'P -1'
_atom_sites_solution_hydrogens geom
_atom_sites_solution_primary dual
_audit_creation_date 2023-04-19
_audit_creation_method
; 
Olex2 1.3 
(compiled 2020.11.12 svn.r5f609507 for OlexSys, GUI svn.r6408) 
;
_audit_update_record
;
2025-09-20 deposited with the CCDC.	2026-02-27 downloaded from the CCDC.
;
_cell_angle_alpha 73.270(11)
_cell_angle_beta 74.936(10)
_cell_angle_gamma 77.737(10)
_cell_formula_units_Z 4
_cell_length_a 15.482(4)
_cell_length_b 17.588(4)
_cell_length_c 23.232(6)
_cell_measurement_reflns_used 8994
_cell_measurement_temperature 100.0
_cell_measurement_theta_max 57.07
_cell_measurement_theta_min 3.24
_cell_volume 5785(3)
_computing_cell_refinement 'SAINT V8.40B Bruker-AXS, Madison WI for PHOTON III'
_computing_data_collection 'Bruker APEX3 Bruker-AXS, Madison WI'
_computing_data_reduction 'SAINT V8.40B Bruker-AXS, Madison WI for PHOTON III'
_computing_molecular_graphics 'Bruker SHELXTL Bruker-AXS, Madison WI and local programs'
_computing_publication_material 'Bruker SHELXTL Bruker-AXS, Madison WI'
_computing_structure_refinement 'SHELXL-2018/3 (Sheldrick, 2018)'
_computing_structure_solution 'SHELXT 2018/2 (Sheldrick, 2018)'
_diffrn_ambient_temperature 100.0
_diffrn_detector 'Bruker Photon III 28 detector'
_diffrn_detector_area_resol_mean ' 7.39 for PHOTON III'
_diffrn_detector_type 'Bruker Photon III 28'
_diffrn_measured_fraction_theta_full 0.995
_diffrn_measured_fraction_theta_max 0.995
_diffrn_measurement_device 'Bruker D8 Venture'
_diffrn_measurement_device_type 'Bruker Photon III'
_diffrn_measurement_method 'Profile data from \q/2\q scans'
_diffrn_radiation_monochromator 'Metaljet Helios MX'
_diffrn_radiation_probe x-ray
_diffrn_radiation_type Synchrotron
_diffrn_radiation_wavelength 1.34139
_diffrn_radiation_xray_symbol 'Ga K\a'
_diffrn_reflns_av_R_equivalents 0.1299
_diffrn_reflns_av_unetI/netI 0.1021
_diffrn_reflns_Laue_measured_fraction_full 0.995
_diffrn_reflns_Laue_measured_fraction_max 0.995
_diffrn_reflns_limit_h_max 17
_diffrn_reflns_limit_h_min -18
_diffrn_reflns_limit_k_max 20
_diffrn_reflns_limit_k_min -20
_diffrn_reflns_limit_l_max 27
_diffrn_reflns_limit_l_min -27
_diffrn_reflns_number 112355
_diffrn_reflns_point_group_measured_fraction_full 0.995
_diffrn_reflns_point_group_measured_fraction_max 0.995
_diffrn_reflns_theta_full 52.097
_diffrn_reflns_theta_max 52.097
_diffrn_reflns_theta_min 2.308
_diffrn_source 'METALJET liquid metal X-ray source'
_diffrn_source_current 3.57
_diffrn_source_power 0.2497215
_diffrn_source_target Ga
_diffrn_source_type 'Sealed X-ray tube'
_diffrn_source_voltage 69.95
_diffrn_standards_number 0
_exptl_absorpt_coefficient_mu 0.652
_exptl_absorpt_correction_T_max 0.7488
_exptl_absorpt_correction_T_min 0.5370
_exptl_absorpt_correction_type multi-scan
_exptl_absorpt_process_details 'SADABS-2016/2 - Bruker AXS, Madison WI for PHOTON III'
_exptl_crystal_colour red
_exptl_crystal_colour_primary red
_exptl_crystal_density_diffrn 1.102
_exptl_crystal_description plate
_exptl_crystal_F_000 2044
_exptl_crystal_size_max 0.13
_exptl_crystal_size_mid 0.06
_exptl_crystal_size_min 0.05
_refine_diff_density_max 0.893
_refine_diff_density_min -0.812
_refine_diff_density_rms 0.083
_refine_ls_extinction_coef 0.00068(18)
_refine_ls_extinction_expression Fc^*^=kFc[1+0.001xFc^2^\l^3^/sin(2\q)]^-1/4^
_refine_ls_extinction_method 'SHELXL-2018/3 (Sheldrick 2018)'
_refine_ls_goodness_of_fit_ref 1.110
_refine_ls_hydrogen_treatment constr
_refine_ls_matrix_type full
_refine_ls_number_parameters 1319
_refine_ls_number_reflns 19654
_refine_ls_number_restraints 35
_refine_ls_restrained_S_all 1.111
_refine_ls_R_factor_all 0.1186
_refine_ls_R_factor_gt 0.1011
_refine_ls_shift/su_max 0.001
_refine_ls_shift/su_mean 0.000
_refine_ls_structure_factor_coef Fsqd
_refine_ls_weighting_details 'w=1/[\s^2^(Fo^2^)+(0.1585P)^2^+4.6508P] where P=(Fo^2^+2Fc^2^)/3'
_refine_ls_weighting_scheme calc
_refine_ls_wR_factor_gt 0.2763
_refine_ls_wR_factor_ref 0.2904
_reflns_Friedel_coverage 0.000
_reflns_number_gt 14638
_reflns_number_total 19654
_reflns_threshold_expression 'I > 2\s(I)'
_cod_data_source_file d5ce01204j2.cif
_cod_data_source_block 230417b_0m
_cod_depositor_comments
;
The following automatic conversions were performed:

data item '_diffrn_radiation_probe' value 'X-ray' was changed to
'x-ray' in accordance with the
/home/data/users/saulius/crontab/automatic-downloads/rss-feeds/RSC/lib/dictionaries/cif_core.dic
dictionary named 'cif_core.dic' version 2.4.2 last updated on
2011-04-26.

Automatic conversion script
Id: cif_fix_values 8170 2020-07-09 18:12:32Z antanas 

 Adding full bibliography for 7251702--7251707.cif.
;
_cod_original_cell_volume 5785(2)
_cod_database_code 7251704
_shelx_shelxl_version_number 2018/3
_shelx_space_group_comment
; 
The symmetry employed for this shelxl refinement is uniquely defined 
by the following loop, which should always be used as a source of 
symmetry information in preference to the above space-group names. 
They are only intended as comments. 
;
_shelx_estimated_absorpt_t_max 0.968
_shelx_estimated_absorpt_t_min 0.920
_olex2_refinement_description
; 
1. Fixed Uiso 
 At 1.2 times of: 
  All C(H) groups, All C(H,H) groups, All N(H) groups 
 At 1.5 times of: 
  All C(H,H,H) groups 
2. Restrained distances 
 C1-C2 \\sim C1A-C2A 
 with sigma of 0.02 
 C2-O1 \\sim C2A-O1 
 with sigma of 0.02 
 C1-O1 \\sim C1A-O1 
 with sigma of 0.04 
 C1S-F1S \\sim C1T-F1T 
 with sigma of 0.02 
 C1S-F2S \\sim C1T-F2T 
 with sigma of 0.02 
 C1S-S1S \\sim C1T-S1T 
 with sigma of 0.02 
 C1S-F3S \\sim C1T-F3T 
 with sigma of 0.02 
 F2S-F3S \\sim F2T-F3T 
 with sigma of 0.04 
 F3S-S1S \\sim F3T-S1T 
 with sigma of 0.04 
 O1S-O3S \\sim O1T-O3T 
 with sigma of 0.04 
 O1S-S1S \\sim O1T-S1T 
 with sigma of 0.02 
 O2S-S1S \\sim O2T-S1T 
 with sigma of 0.02 
 O3S-S1S \\sim O3T-S1T 
 with sigma of 0.02 
 F2S-S1S \\sim F2T-S1T 
 with sigma of 0.04 
 O1S-O2S \\sim O1T-O2T 
 with sigma of 0.04 
 C1S-O1S \\sim C1T-O1T 
 with sigma of 0.04 
 C1S-O2S \\sim C1T-O2T 
 with sigma of 0.04 
 C1S-O3S \\sim C1T-O3T 
 with sigma of 0.04 
 O2S-O3S \\sim O2T-O3T 
 with sigma of 0.04 
 F1S-F2S \\sim F1T-F2T 
 with sigma of 0.04 
 F1S-F3S \\sim F1T-F3T 
 with sigma of 0.04 
 F1S-S1S \\sim F1T-S1T 
 with sigma of 0.04 
 C67-N10 \\sim C67A-N10 
 with sigma of 0.02 
 C2S-F6S \\sim C2T-F6T 
 with sigma of 0.02 
 F5S-F6S \\sim F5T-F6T 
 with sigma of 0.04 
 F6S-S2S \\sim F6T-S2S 
 with sigma of 0.04 
 C2S-F4S \\sim C2T-F4T 
 with sigma of 0.02 
 C2S-F5S \\sim C2T-F5T 
 with sigma of 0.02 
 F4S-F5S \\sim F4T-F5T 
 with sigma of 0.04 
 C2S-S2S \\sim C2T-S2S 
 with sigma of 0.02 
 F4S-F6S \\sim F4T-F6T 
 with sigma of 0.04 
 F4S-S2S \\sim F4T-S2S 
 with sigma of 0.04 
 F5S-S2S \\sim F5T-S2S 
 with sigma of 0.04 
 S2S-C2T \\sim S2S-C2S 
 with sigma of 0.01 
 N10-C67A \\sim N10A-C67A 
 with sigma of 0.02 
 C65-N10 \\sim C65-N10A 
 with sigma of 0.02 
 C67-N10 \\sim C67-N10A 
 with sigma of 0.02 
 C64-N10 \\sim C64-N10A 
 with sigma of 0.02 
3. Uiso/Uaniso restraints and constraints 
Uanis(C2) = Uanis(C2A) 
Uanis(S1S) = Uanis(S1T) 
Uanis(F3S) = Uanis(F3T) 
Uanis(F2S) = Uanis(F1T) 
Uanis(F2S) = Uanis(O1T) 
Uanis(O2S) = Uanis(O3T) 
Uanis(C1S) = Uanis(C1T) 
Uanis(F1S) = Uanis(F2T) 
Uanis(C2T) = Uanis(C2S) 
Uanis(F6S) = Uanis(F6T) 
Uanis(F4S) = Uanis(F4T) 
4. Rigid body (RIGU) restrains 
 S1T 
 with sigma for 1-2 distances of 0.004 and sigma for 1-3 distances of 0.004 
 S2S 
 with sigma for 1-2 distances of 0.004 and sigma for 1-3 distances of 0.004 
5. Others 
 Sof(C2A)=Sof(H2AA)=Sof(H2AB)=Sof(C1A)=Sof(H1AA)=Sof(H1AB)=Sof(H1AC)=1-FVAR(1) 
 Sof(C1)=Sof(H1A)=Sof(H1B)=Sof(H1C)=Sof(C2)=Sof(H2A)=Sof(H2B)=FVAR(1) 
 Sof(C1T)=Sof(F1T)=Sof(F3T)=Sof(F2T)=Sof(S1T)=Sof(O2T)=Sof(O1T)=Sof(O3T)=1- 
 FVAR(2) 
 Sof(C1S)=Sof(F1S)=Sof(F2S)=Sof(F3S)=Sof(O1S)=Sof(O2S)=Sof(O3S)=Sof(S1S)=FVAR(2) 
 Sof(C67A)=Sof(H67D)=Sof(H67E)=Sof(H67F)=1-FVAR(3) 
 Sof(C67)=Sof(H67A)=Sof(H67B)=Sof(H67C)=FVAR(3) 
 Sof(C2T)=Sof(F4T)=Sof(F6T)=Sof(F5T)=1-FVAR(4) 
 Sof(C2S)=Sof(F4S)=Sof(F5S)=Sof(F6S)=FVAR(4) 
 Sof(N10A)=1-FVAR(5) 
 Sof(N10)=FVAR(5) 
6.a Secondary CH2 refined with riding coordinates: 
 C2(H2A,H2B), C8(H8A,H8B), C10(H10A,H10B), C16(H16A,H16B), C18(H18A,H18B), 
 C29(H29A,H29B), C31(H31A,H31B), C37(H37A,H37B), C39(H39A,H39B), C42(H42A,H42B), 
  C45(H45A,H45B), C51(H51A,H51B), C53(H53A,H53B), C59(H59A,H59B), C61(H61A, 
 H61B), C72(H72A,H72B), C74(H74A,H74B), C80(H80A,H80B), C82(H82A,H82B), 
 C85(H85A,H85B), C89(H89A,H89B), C93(H93A,H93B), C2A(H2AA,H2AB) 
6.b Aromatic/amide H refined with riding coordinates: 
 C21(H21), C22(H22), N1(H1), N2(H2), N5(H5), N6(H6), N7(H7), N8(H8), N11(H11), 
 N12(H12) 
6.c Idealised Me refined as rotating group: 
 C1(H1A,H1B,H1C), C9(H9A,H9B,H9C), C11(H11A,H11B,H11C), C17(H17A,H17B,H17C), 
 C19(H19A,H19B,H19C), C24(H24A,H24B,H24C), C30(H30A,H30B,H30C), C32(H32A,H32B, 
 H32C), C38(H38A,H38B,H38C), C40(H40A,H40B,H40C), C43(H43A,H43B,H43C), C44(H44A, 
 H44B,H44C), C52(H52A,H52B,H52C), C54(H54A,H54B,H54C), C60(H60A,H60B,H60C), 
 C62(H62A,H62B,H62C), C67(H67A,H67B,H67C), C73(H73A,H73B,H73C), C75(H75A,H75B, 
 H75C), C81(H81A,H81B,H81C), C83(H83A,H83B,H83C), C86(H86A,H86B,H86C), C87(H87A, 
 H87B,H87C), C90(H90A,H90B,H90C), C91(H91A,H91B,H91C), C94(H94A,H94B,H94C), 
 C1A(H1AA,H1AB,H1AC), C67A(H67D,H67E,H67F) 
;
_smtbx_masks_void_probe_radius 1.2
_smtbx_masks_void_truncation_radius 1.2
_olex2_submission_special_instructions 'No special instructions were received'

loop_
_space_group_symop_operation_xyz
'x, y, z'
'-x, -y, -z'

loop_
_atom_site_label
_atom_site_type_symbol
_atom_site_fract_x
_atom_site_fract_y
_atom_site_fract_z
_atom_site_U_iso_or_equiv
_atom_site_adp_type
_atom_site_occupancy
_atom_site_site_symmetry_order
_atom_site_calc_flag
_atom_site_refinement_flags_posn
_atom_site_refinement_flags_adp
_atom_site_refinement_flags_occupancy
_atom_site_disorder_assembly
_atom_site_disorder_group
C1 C 0.1892(5) 0.8584(5) 0.9665(4) 0.058(2) Uani 0.617(11) 1 d D . P A 1
H1A H 0.236387 0.885286 0.935175 0.087 Uiso 0.617(11) 1 calc R U P A 1
H1B H 0.216392 0.819155 0.998843 0.087 Uiso 0.617(11) 1 calc R U P A 1
H1C H 0.144323 0.898325 0.984507 0.087 Uiso 0.617(11) 1 calc R U P A 1
C2 C 0.1418(6) 0.8143(7) 0.9362(7) 0.047(3) Uani 0.617(11) 1 d D . P A 1
H2A H 0.097403 0.782513 0.967327 0.056 Uiso 0.617(11) 1 calc R U P A 1
H2B H 0.111271 0.852656 0.904526 0.056 Uiso 0.617(11) 1 calc R U P A 1
C3 C 0.2275(3) 0.6842(2) 0.93834(18) 0.0403(9) Uani 1 1 d . . . . .
C4 C 0.3080(2) 0.6353(2) 0.91216(16) 0.0349(8) Uani 1 1 d . . . . .
C5 C 0.3866(3) 0.6526(2) 0.86911(17) 0.0393(9) Uani 1 1 d . . . . .
C6 C 0.4439(2) 0.5781(2) 0.86895(17) 0.0392(9) Uani 1 1 d . . . . .
C7 C 0.3988(2) 0.5178(2) 0.91097(17) 0.0364(8) Uani 1 1 d . . . . .
C8 C 0.4057(3) 0.7328(3) 0.82671(19) 0.0484(10) Uani 1 1 d . . . . .
H8A H 0.471560 0.734484 0.817183 0.058 Uiso 1 1 calc R U . . .
H8B H 0.374657 0.775893 0.847710 0.058 Uiso 1 1 calc R U . . .
C9 C 0.3741(3) 0.7480(3) 0.7670(2) 0.0526(11) Uani 1 1 d . . . . .
H9A H 0.391915 0.798387 0.739302 0.079 Uiso 1 1 calc R U . . .
H9B H 0.308087 0.751659 0.775986 0.079 Uiso 1 1 calc R U . . .
H9C H 0.401837 0.703645 0.747442 0.079 Uiso 1 1 calc R U . . .
C10 C 0.5379(3) 0.5668(3) 0.82963(19) 0.0477(10) Uani 1 1 d . . . . .
H10A H 0.535434 0.593482 0.786193 0.057 Uiso 1 1 calc R U . . .
H10B H 0.557963 0.508727 0.832563 0.057 Uiso 1 1 calc R U . . .
C11 C 0.6085(3) 0.6002(3) 0.8476(2) 0.0597(12) Uani 1 1 d . . . . .
H11A H 0.669033 0.583206 0.824894 0.090 Uiso 1 1 calc R U . . .
H11B H 0.605876 0.579656 0.891883 0.090 Uiso 1 1 calc R U . . .
H11C H 0.595618 0.658944 0.837525 0.090 Uiso 1 1 calc R U . . .
C12 C 0.4241(2) 0.4307(2) 0.92963(17) 0.0362(8) Uani 1 1 d . . . . .
C13 C 0.4972(2) 0.3850(2) 0.95397(17) 0.0391(9) Uani 1 1 d . . . . .
C14 C 0.4840(2) 0.3037(2) 0.97060(17) 0.0359(8) Uani 1 1 d . . . . .
C15 C 0.4030(2) 0.3017(2) 0.95422(16) 0.0329(8) Uani 1 1 d . . . . .
C16 C 0.5731(2) 0.4174(3) 0.96525(19) 0.0425(9) Uani 1 1 d . . . . .
H16A H 0.577101 0.395821 1.008967 0.051 Uiso 1 1 calc R U . . .
H16B H 0.558375 0.476552 0.957505 0.051 Uiso 1 1 calc R U . . .
C17 C 0.6654(3) 0.3957(3) 0.9246(2) 0.0516(11) Uani 1 1 d . . . . .
H17A H 0.659281 0.407234 0.881912 0.077 Uiso 1 1 calc R U . . .
H17B H 0.687480 0.338516 0.938935 0.077 Uiso 1 1 calc R U . . .
H17C H 0.708520 0.427638 0.927099 0.077 Uiso 1 1 calc R U . . .
C18 C 0.5454(3) 0.2359(2) 1.00282(19) 0.0416(9) Uani 1 1 d . . . . .
H18A H 0.507852 0.199612 1.035976 0.050 Uiso 1 1 calc R U . . .
H18B H 0.580654 0.258249 1.022323 0.050 Uiso 1 1 calc R U . . .
C19 C 0.6102(3) 0.1875(3) 0.9612(2) 0.0508(10) Uani 1 1 d . . . . .
H19A H 0.640226 0.223844 0.924447 0.076 Uiso 1 1 calc R U . . .
H19B H 0.576772 0.155270 0.949091 0.076 Uiso 1 1 calc R U . . .
H19C H 0.655622 0.151924 0.983079 0.076 Uiso 1 1 calc R U . . .
C20 C 0.3518(2) 0.2388(2) 0.96086(15) 0.0310(8) Uani 1 1 d . . . . .
C21 C 0.3788(2) 0.1579(2) 0.98800(16) 0.0341(8) Uani 1 1 d . . . . .
H21 H 0.433570 0.141357 1.002386 0.041 Uiso 1 1 calc R U . . .
C22 C 0.2480(2) 0.1253(2) 0.97315(16) 0.0341(8) Uani 1 1 d . . . . .
H22 H 0.211887 0.085894 0.977042 0.041 Uiso 1 1 calc R U . . .
C23 C 0.2216(2) 0.2061(2) 0.94646(15) 0.0307(8) Uani 1 1 d . . . . .
C24 C 0.3539(3) 0.0185(2) 1.0223(2) 0.0483(10) Uani 1 1 d . . . . .
H24A H 0.398688 -0.006292 0.991988 0.072 Uiso 1 1 calc R U . . .
H24B H 0.301039 -0.009622 1.036929 0.072 Uiso 1 1 calc R U . . .
H24C H 0.380619 0.014752 1.057089 0.072 Uiso 1 1 calc R U . . .
C25 C 0.1375(2) 0.2352(2) 0.92561(17) 0.0343(8) Uani 1 1 d . . . . .
C26 C 0.0676(3) 0.1964(2) 0.92406(19) 0.0424(9) Uani 1 1 d . . . . .
C27 C 0.0005(3) 0.2586(3) 0.90094(19) 0.0437(9) Uani 1 1 d . . . . .
C28 C 0.0314(2) 0.3321(2) 0.88942(18) 0.0369(8) Uani 1 1 d . . . . .
C29 C 0.0637(3) 0.1080(3) 0.9382(2) 0.0521(11) Uani 1 1 d . . . . .
H29A H 0.000953 0.099940 0.941702 0.063 Uiso 1 1 calc R U . . .
H29B H 0.080825 0.080950 0.978203 0.063 Uiso 1 1 calc R U . . .
C30 C 0.1273(3) 0.0703(3) 0.8880(2) 0.0593(12) Uani 1 1 d . . . . .
H30A H 0.112133 0.098712 0.848134 0.089 Uiso 1 1 calc R U . . .
H30B H 0.120611 0.013680 0.897051 0.089 Uiso 1 1 calc R U . . .
H30C H 0.189915 0.074528 0.886767 0.089 Uiso 1 1 calc R U . . .
C31 C -0.0851(3) 0.2495(3) 0.8860(3) 0.0613(13) Uani 1 1 d . . . . .
H31A H -0.102466 0.196429 0.909693 0.074 Uiso 1 1 calc R U . . .
H31B H -0.134390 0.291242 0.898832 0.074 Uiso 1 1 calc R U . . .
C32 C -0.0753(6) 0.2565(5) 0.8203(3) 0.110(3) Uani 1 1 d . . . . .
H32A H -0.058320 0.308994 0.796592 0.165 Uiso 1 1 calc R U . . .
H32B H -0.132774 0.251106 0.812637 0.165 Uiso 1 1 calc R U . . .
H32C H -0.028137 0.213970 0.807659 0.165 Uiso 1 1 calc R U . . .
C33 C -0.0115(2) 0.4142(2) 0.86810(17) 0.0363(8) Uani 1 1 d . . . . .
C34 C 0.0152(2) 0.4732(2) 0.81512(17) 0.0366(8) Uani 1 1 d . . . . .
C35 C -0.0496(2) 0.5441(2) 0.81772(16) 0.0336(8) Uani 1 1 d . . . . .
C36 C -0.1134(2) 0.5247(2) 0.87250(16) 0.0323(8) Uani 1 1 d . . . . .
C37 C 0.0957(3) 0.4629(3) 0.76401(19) 0.0475(10) Uani 1 1 d . . . . .
H37A H 0.141154 0.418693 0.780287 0.057 Uiso 1 1 calc R U . . .
H37B H 0.123504 0.512713 0.748703 0.057 Uiso 1 1 calc R U . . .
C38 C 0.0706(4) 0.4443(5) 0.7104(3) 0.0836(18) Uani 1 1 d . . . . .
H38A H 0.124657 0.439794 0.677741 0.125 Uiso 1 1 calc R U . . .
H38B H 0.025106 0.487679 0.694421 0.125 Uiso 1 1 calc R U . . .
H38C H 0.045906 0.393592 0.724893 0.125 Uiso 1 1 calc R U . . .
C39 C -0.0478(2) 0.6228(2) 0.77049(17) 0.0396(9) Uani 1 1 d . . . . .
H39A H 0.013561 0.623944 0.743890 0.047 Uiso 1 1 calc R U . . .
H39B H -0.060400 0.666741 0.791578 0.047 Uiso 1 1 calc R U . . .
C40 C -0.1167(3) 0.6375(3) 0.73030(19) 0.0526(11) Uani 1 1 d . . . . .
H40A H -0.111675 0.688896 0.699621 0.079 Uiso 1 1 calc R U . . .
H40B H -0.177839 0.639062 0.756133 0.079 Uiso 1 1 calc R U . . .
H40C H -0.104708 0.594108 0.709394 0.079 Uiso 1 1 calc R U . . .
C41 C -0.1884(2) 0.5741(2) 0.90423(17) 0.0356(8) Uani 1 1 d . . . . .
C42 C -0.2710(3) 0.7064(3) 0.89921(19) 0.0496(10) Uani 1 1 d . . . . .
H42A H -0.246479 0.720415 0.929552 0.060 Uiso 1 1 calc R U . . .
H42B H -0.327147 0.683221 0.920806 0.060 Uiso 1 1 calc R U . . .
C43 C -0.2901(3) 0.7795(3) 0.8493(2) 0.0566(11) Uani 1 1 d . . . . .
H43A H -0.313716 0.764704 0.819413 0.085 Uiso 1 1 calc R U . . .
H43B H -0.234203 0.802198 0.828681 0.085 Uiso 1 1 calc R U . . .
H43C H -0.335055 0.819424 0.867261 0.085 Uiso 1 1 calc R U . . .
N1 N 0.31670(19) 0.55333(18) 0.93658(13) 0.0327(7) Uani 1 1 d . . . . .
H1 H 0.275179 0.527871 0.964599 0.039 Uiso 1 1 calc R U . . .
N2 N 0.36843(18) 0.37987(18) 0.92999(13) 0.0321(7) Uani 1 1 d . . . . .
H2 H 0.317696 0.394919 0.916629 0.038 Uiso 1 1 calc R U . . .
N3 N 0.27368(18) 0.26189(18) 0.94061(13) 0.0306(6) Uani 1 1 d . . . . .
N4 N 0.3256(2) 0.10465(18) 0.99315(13) 0.0359(7) Uani 1 1 d . . . . .
N5 N 0.11308(19) 0.31626(18) 0.90538(13) 0.0310(6) Uani 1 1 d . . . . .
H5 H 0.145609 0.352861 0.903041 0.037 Uiso 1 1 calc R U . . .
N6 N -0.08966(19) 0.44632(18) 0.90207(14) 0.0327(7) Uani 1 1 d . . . . .
H6 H -0.119932 0.420600 0.937401 0.039 Uiso 1 1 calc R U . . .
O1 O 0.2218(2) 0.76105(18) 0.90812(14) 0.0637(9) Uani 1 1 d D . . . .
O2 O 0.17123(17) 0.65773(16) 0.98327(12) 0.0421(6) Uani 1 1 d . . . . .
O3 O -0.22983(18) 0.55174(17) 0.95630(12) 0.0465(7) Uani 1 1 d . . . . .
O4 O -0.20445(16) 0.64878(16) 0.86958(12) 0.0395(6) Uani 1 1 d . . . . .
C44 C 0.7485(4) 1.0404(5) 0.2305(3) 0.091(2) Uani 1 1 d . . . . .
H44A H 0.736051 1.011850 0.203654 0.136 Uiso 1 1 calc R U . . .
H44B H 0.767725 1.091735 0.205733 0.136 Uiso 1 1 calc R U . . .
H44C H 0.693524 1.050325 0.261330 0.136 Uiso 1 1 calc R U . . .
C45 C 0.8186(5) 0.9928(3) 0.2606(2) 0.0790(18) Uani 1 1 d . . . . .
H45A H 0.871239 0.975934 0.229745 0.095 Uiso 1 1 calc R U . . .
H45B H 0.796696 0.943872 0.289555 0.095 Uiso 1 1 calc R U . . .
C46 C 0.8121(3) 1.0265(2) 0.35515(16) 0.0386(9) Uani 1 1 d . . . . .
C47 C 0.8437(2) 1.0777(2) 0.38140(15) 0.0325(8) Uani 1 1 d . . . . .
C48 C 0.9017(2) 1.1359(2) 0.35693(16) 0.0370(9) Uani 1 1 d . . . . .
C49 C 0.9086(2) 1.1640(2) 0.40665(16) 0.0376(9) Uani 1 1 d . . . . .
C50 C 0.8556(2) 1.1212(2) 0.45988(15) 0.0320(8) Uani 1 1 d . . . . .
C51 C 0.9467(3) 1.1650(3) 0.29080(17) 0.0483(11) Uani 1 1 d . . . . .
H51A H 0.968354 1.118535 0.272184 0.058 Uiso 1 1 calc R U . . .
H51B H 1.000122 1.188843 0.288915 0.058 Uiso 1 1 calc R U . . .
C52 C 0.8857(3) 1.2262(3) 0.25351(17) 0.0449(10) Uani 1 1 d . . . . .
H52A H 0.918779 1.242278 0.210852 0.067 Uiso 1 1 calc R U . . .
H52B H 0.865641 1.273324 0.270719 0.067 Uiso 1 1 calc R U . . .
H52C H 0.832986 1.202900 0.254613 0.067 Uiso 1 1 calc R U . . .
C53 C 0.9548(3) 1.2330(3) 0.4034(2) 0.0562(12) Uani 1 1 d . . . . .
H53A H 0.977107 1.222133 0.441725 0.067 Uiso 1 1 calc R U . . .
H53B H 1.007998 1.235892 0.368712 0.067 Uiso 1 1 calc R U . . .
C54 C 0.8948(4) 1.3128(3) 0.3953(3) 0.0716(15) Uani 1 1 d . . . . .
H54A H 0.874184 1.325071 0.356675 0.107 Uiso 1 1 calc R U . . .
H54B H 0.928726 1.354612 0.393995 0.107 Uiso 1 1 calc R U . . .
H54C H 0.842392 1.310847 0.429759 0.107 Uiso 1 1 calc R U . . .
C55 C 0.8417(2) 1.1242(2) 0.52393(15) 0.0322(8) Uani 1 1 d . . . . .
C56 C 0.9039(2) 1.1120(2) 0.56062(16) 0.0339(8) Uani 1 1 d . . . . .
C57 C 0.8548(2) 1.1180(2) 0.62006(17) 0.0368(8) Uani 1 1 d . . . . .
C58 C 0.7629(2) 1.1351(2) 0.61776(15) 0.0315(8) Uani 1 1 d . . . . .
C59 C 1.0048(2) 1.0878(3) 0.54128(18) 0.0433(10) Uani 1 1 d . . . . .
H59A H 1.018355 1.080250 0.499064 0.052 Uiso 1 1 calc R U . . .
H59B H 1.022787 1.035425 0.568814 0.052 Uiso 1 1 calc R U . . .
C60 C 1.0620(3) 1.1475(3) 0.5424(2) 0.0605(13) Uani 1 1 d . . . . .
H60A H 1.040424 1.201066 0.519033 0.091 Uiso 1 1 calc R U . . .
H60B H 1.125335 1.131229 0.523882 0.091 Uiso 1 1 calc R U . . .
H60C H 1.057222 1.148696 0.585058 0.091 Uiso 1 1 calc R U . . .
C61 C 0.8959(3) 1.1078(3) 0.67378(18) 0.0465(10) Uani 1 1 d . . . . .
H61A H 0.956185 1.074585 0.667403 0.056 Uiso 1 1 calc R U . . .
H61B H 0.857715 1.078219 0.711242 0.056 Uiso 1 1 calc R U . . .
C62 C 0.9066(3) 1.1870(4) 0.6845(2) 0.0652(14) Uani 1 1 d . . . . .
H62A H 0.939948 1.218885 0.646529 0.098 Uiso 1 1 calc R U . . .
H62B H 0.939939 1.175706 0.717300 0.098 Uiso 1 1 calc R U . . .
H62C H 0.846695 1.217153 0.696523 0.098 Uiso 1 1 calc R U . . .
C63 C 0.6798(2) 1.1485(2) 0.66231(16) 0.0335(8) Uani 1 1 d . . . . .
C64 C 0.6795(3) 1.1494(3) 0.72262(18) 0.0476(11) Uani 1 1 d D . . . .
C65 C 0.5204(3) 1.1784(3) 0.74185(18) 0.0531(12) Uani 1 1 d D . . . .
C66 C 0.5227(2) 1.1749(2) 0.68202(16) 0.0341(8) Uani 1 1 d . . . . .
C67 C 0.5909(10) 1.1490(18) 0.8293(8) 0.054(5) Uani 0.55(4) 1 d . . P B 1
H67A H 0.651619 1.135923 0.838200 0.082 Uiso 0.55(4) 1 calc R U P B 1
H67B H 0.553618 1.108943 0.856788 0.082 Uiso 0.55(4) 1 calc R U P B 1
H67C H 0.563263 1.202291 0.835735 0.082 Uiso 0.55(4) 1 calc R U P B 1
C68 C 0.4413(2) 1.1865(2) 0.65876(15) 0.0319(8) Uani 1 1 d . . . . .
C69 C 0.3485(2) 1.1942(2) 0.68508(16) 0.0335(8) Uani 1 1 d . . . . .
C70 C 0.3026(2) 1.2022(2) 0.63810(16) 0.0329(8) Uani 1 1 d . . . . .
C71 C 0.3679(2) 1.1977(2) 0.58443(16) 0.0318(8) Uani 1 1 d . . . . .
C72 C 0.3040(3) 1.1946(3) 0.75044(17) 0.0448(10) Uani 1 1 d . . . . .
H72A H 0.341972 1.156722 0.777862 0.054 Uiso 1 1 calc R U . . .
H72B H 0.244817 1.175495 0.760566 0.054 Uiso 1 1 calc R U . . .
C73 C 0.2890(4) 1.2786(3) 0.7628(2) 0.0706(16) Uani 1 1 d . . . . .
H73A H 0.245205 1.314751 0.739760 0.106 Uiso 1 1 calc R U . . .
H73B H 0.346588 1.299860 0.749563 0.106 Uiso 1 1 calc R U . . .
H73C H 0.265890 1.274606 0.806862 0.106 Uiso 1 1 calc R U . . .
C74 C 0.2017(2) 1.2147(3) 0.64257(18) 0.0418(9) Uani 1 1 d . . . . .
H74A H 0.170303 1.210090 0.686106 0.050 Uiso 1 1 calc R U . . .
H74B H 0.186508 1.171954 0.628702 0.050 Uiso 1 1 calc R U . . .
C75 C 0.1676(3) 1.2967(3) 0.6038(3) 0.0654(13) Uani 1 1 d . . . . .
H75A H 0.194198 1.299700 0.560147 0.098 Uiso 1 1 calc R U . . .
H75B H 0.185213 1.339239 0.615850 0.098 Uiso 1 1 calc R U . . .
H75C H 0.101538 1.303627 0.610440 0.098 Uiso 1 1 calc R U . . .
C76 C 0.3604(2) 1.2010(2) 0.52253(16) 0.0320(8) Uani 1 1 d . . . . .
C77 C 0.3910(2) 1.2536(2) 0.46667(16) 0.0354(8) Uani 1 1 d . . . . .
C78 C 0.3696(2) 1.2289(2) 0.41984(16) 0.0371(8) Uani 1 1 d . . . . .
C79 C 0.3265(2) 1.1614(2) 0.44906(15) 0.0340(8) Uani 1 1 d . . . . .
C80 C 0.4318(3) 1.3268(2) 0.45908(19) 0.0439(9) Uani 1 1 d . . . . .
H80A H 0.473013 1.338057 0.418171 0.053 Uiso 1 1 calc R U . . .
H80B H 0.468339 1.315647 0.490572 0.053 Uiso 1 1 calc R U . . .
C81 C 0.3619(4) 1.4008(3) 0.4648(4) 0.091(2) Uani 1 1 d . . . . .
H81A H 0.334609 1.419313 0.428636 0.137 Uiso 1 1 calc R U . . .
H81B H 0.391354 1.443408 0.467563 0.137 Uiso 1 1 calc R U . . .
H81C H 0.314837 1.387447 0.501950 0.137 Uiso 1 1 calc R U . . .
C82 C 0.3909(3) 1.2686(3) 0.35215(17) 0.0456(10) Uani 1 1 d . . . . .
H82A H 0.411477 1.226806 0.328683 0.055 Uiso 1 1 calc R U . . .
H82B H 0.440979 1.299943 0.343373 0.055 Uiso 1 1 calc R U . . .
C83 C 0.3100(4) 1.3236(4) 0.3311(2) 0.0821(19) Uani 1 1 d . . . . .
H83A H 0.328005 1.352201 0.287900 0.123 Uiso 1 1 calc R U . . .
H83B H 0.286569 1.362453 0.356387 0.123 Uiso 1 1 calc R U . . .
H83C H 0.262855 1.291792 0.335213 0.123 Uiso 1 1 calc R U . . .
C84 C 0.2953(2) 1.1053(2) 0.42609(16) 0.0366(9) Uani 1 1 d . . . . .
C85 C 0.2709(3) 1.0752(3) 0.3388(2) 0.0564(12) Uani 1 1 d . . . . .
H85A H 0.288394 1.018632 0.360106 0.068 Uiso 1 1 calc R U . . .
H85B H 0.300970 1.082780 0.294752 0.068 Uiso 1 1 calc R U . . .
C86 C 0.1717(4) 1.0923(3) 0.3448(3) 0.0693(14) Uani 1 1 d . . . . .
H86A H 0.152749 1.150511 0.333594 0.104 Uiso 1 1 calc R U . . .
H86B H 0.142059 1.070163 0.387378 0.104 Uiso 1 1 calc R U . . .
H86C H 0.154657 1.067640 0.317332 0.104 Uiso 1 1 calc R U . . .
N7 N 0.81601(18) 1.07073(18) 0.44351(12) 0.0295(6) Uani 1 1 d . . . . .
H7 H 0.778442 1.038626 0.468881 0.035 Uiso 1 1 calc R U . . .
N8 N 0.75697(18) 1.13777(18) 0.55927(12) 0.0313(7) Uani 1 1 d . . . . .
H8 H 0.706171 1.146849 0.546420 0.038 Uiso 1 1 calc R U . . .
N9 N 0.60226(18) 1.16082(18) 0.64305(12) 0.0310(6) Uani 1 1 d . . . . .
N10 N 0.5975(7) 1.149(3) 0.7633(7) 0.027(5) Uani 0.39(12) 1 d D . P B 1
N11 N 0.45192(19) 1.18876(18) 0.59770(12) 0.0302(6) Uani 1 1 d . . . . .
H11 H 0.503987 1.185047 0.571280 0.036 Uiso 1 1 calc R U . . .
N12 N 0.32186(18) 1.14543(18) 0.51111(12) 0.0304(6) Uani 1 1 d . . . . .
H12 H 0.297831 1.105619 0.539106 0.036 Uiso 1 1 calc R U . . .
O7 O 0.76234(19) 0.97673(17) 0.38433(11) 0.0422(6) Uani 1 1 d . . . . .
O8 O 0.8460(2) 1.03924(19) 0.29403(12) 0.0578(8) Uani 1 1 d . . . . .
O9 O 0.26979(19) 1.04332(18) 0.45853(12) 0.0447(7) Uani 1 1 d . . . . .
O10 O 0.3006(2) 1.12836(19) 0.36525(11) 0.0485(7) Uani 1 1 d . . . . .
C1S C 0.5007(5) 0.9629(4) 0.7974(3) 0.0647(17) Uani 0.806(2) 1 d D . P C 1
F1S F 0.5818(2) 0.9891(2) 0.77966(19) 0.0690(10) Uani 0.806(2) 1 d D . P C 1
F2S F 0.4568(3) 1.0035(5) 0.75330(19) 0.0735(14) Uani 0.806(2) 1 d D . P C 1
F3S F 0.5181(5) 0.8864(4) 0.7960(3) 0.0812(17) Uani 0.806(2) 1 d D . P C 1
O1S O 0.4241(4) 1.0648(3) 0.8619(3) 0.088(2) Uani 0.806(2) 1 d D . P C 1
O2S O 0.5094(6) 0.9409(4) 0.9078(3) 0.0624(18) Uani 0.806(2) 1 d D . P C 1
O3S O 0.3635(3) 0.9417(5) 0.8881(2) 0.116(3) Uani 0.806(2) 1 d D . P C 1
S1S S 0.44260(10) 0.97994(12) 0.87236(6) 0.0698(5) Uani 0.806(2) 1 d D . P C 1
C2S C 0.1185(6) 0.0710(6) 1.1454(5) 0.078(3) Uani 0.622(9) 1 d D . P D 1
F4S F 0.1140(6) 0.0747(7) 1.2036(4) 0.088(2) Uani 0.622(9) 1 d D . P D 1
F5S F 0.1854(7) 0.1096(4) 1.1098(3) 0.083(2) Uani 0.622(9) 1 d D . P D 1
F6S F 0.0411(7) 0.1191(5) 1.1312(5) 0.150(3) Uani 0.622(9) 1 d D . P D 1
O4S O 0.2032(2) -0.0767(3) 1.16600(15) 0.0818(12) Uani 1 1 d . . . . .
O5S O 0.0421(2) -0.0469(3) 1.1769(2) 0.0931(14) Uani 1 1 d . . . . .
O6S O 0.1414(3) -0.0187(2) 1.07551(15) 0.0722(10) Uani 1 1 d . . . . .
S2S S 0.12890(7) -0.03061(8) 1.14076(5) 0.0557(3) Uani 1 1 d D . . . .
C87 C 0.2527(3) 0.5589(3) 0.80431(18) 0.0474(10) Uani 1 1 d . . . . .
H87A H 0.222792 0.605962 0.778240 0.071 Uiso 1 1 calc R U . . .
H87B H 0.275500 0.516495 0.782149 0.071 Uiso 1 1 calc R U . . .
H87C H 0.303197 0.573748 0.814716 0.071 Uiso 1 1 calc R U . . .
C88 C 0.1860(2) 0.5290(2) 0.86225(17) 0.0363(8) Uani 1 1 d . . . . .
C89 C 0.0532(2) 0.5632(3) 0.93303(17) 0.0418(9) Uani 1 1 d . . . . .
H89A H 0.082321 0.541736 0.968822 0.050 Uiso 1 1 calc R U . . .
H89B H 0.022734 0.521046 0.929613 0.050 Uiso 1 1 calc R U . . .
C90 C -0.0147(3) 0.6372(3) 0.9409(2) 0.0511(11) Uani 1 1 d . . . . .
H90A H -0.040355 0.659728 0.904101 0.077 Uiso 1 1 calc R U . . .
H90B H 0.015502 0.677135 0.946836 0.077 Uiso 1 1 calc R U . . .
H90C H -0.063217 0.622611 0.976867 0.077 Uiso 1 1 calc R U . . .
O5 O 0.19186(18) 0.45999(17) 0.89277(14) 0.0460(7) Uani 1 1 d . . . . .
O6 O 0.12035(16) 0.58719(15) 0.87704(11) 0.0363(6) Uani 1 1 d . . . . .
C91 C 0.6691(3) 1.2468(3) 0.39821(19) 0.0451(10) Uani 1 1 d . . . . .
H91A H 0.733655 1.227287 0.385898 0.068 Uiso 1 1 calc R U . . .
H91B H 0.661438 1.287323 0.421275 0.068 Uiso 1 1 calc R U . . .
H91C H 0.643546 1.270705 0.361467 0.068 Uiso 1 1 calc R U . . .
C92 C 0.6213(2) 1.1782(2) 0.43787(15) 0.0344(8) Uani 1 1 d . . . . .
C93 C 0.5541(2) 1.0684(2) 0.43918(16) 0.0368(8) Uani 1 1 d . . . . .
H93A H 0.497319 1.085422 0.466789 0.044 Uiso 1 1 calc R U . . .
H93B H 0.593401 1.028179 0.464518 0.044 Uiso 1 1 calc R U . . .
C94 C 0.5341(3) 1.0332(3) 0.39337(19) 0.0458(10) Uani 1 1 d . . . . .
H94A H 0.590980 1.011613 0.369089 0.069 Uiso 1 1 calc R U . . .
H94B H 0.500243 1.074939 0.365973 0.069 Uiso 1 1 calc R U . . .
H94C H 0.497964 0.989861 0.415092 0.069 Uiso 1 1 calc R U . . .
O11 O 0.60544(16) 1.15998(17) 0.49367(11) 0.0396(6) Uani 1 1 d . . . . .
O12 O 0.60002(16) 1.13762(15) 0.40452(10) 0.0344(6) Uani 1 1 d . . . . .
C2A C 0.1663(11) 0.8269(13) 0.9356(14) 0.047(3) Uani 0.383(11) 1 d D . P A 2
H2AA H 0.198525 0.873478 0.925923 0.056 Uiso 0.383(11) 1 calc R U P A 2
H2AB H 0.144884 0.808578 0.980668 0.056 Uiso 0.383(11) 1 calc R U P A 2
C1A C 0.0896(9) 0.8443(8) 0.9007(7) 0.063(4) Uani 0.383(11) 1 d D . P A 2
H1AA H 0.072140 0.793633 0.901407 0.094 Uiso 0.383(11) 1 calc R U P A 2
H1AB H 0.110352 0.873359 0.858018 0.094 Uiso 0.383(11) 1 calc R U P A 2
H1AC H 0.037295 0.877181 0.920493 0.094 Uiso 0.383(11) 1 calc R U P A 2
C1T C 0.4523(13) 0.9572(13) 0.8198(9) 0.0647(17) Uani 0.194(2) 1 d D . P C 2
F1T F 0.4321(18) 1.003(2) 0.7666(9) 0.0735(14) Uani 0.194(2) 1 d D . P C 2
F3T F 0.500(2) 0.8868(15) 0.8131(17) 0.0812(17) Uani 0.194(2) 1 d D . P C 2
F2T F 0.3738(9) 0.9377(9) 0.8501(8) 0.0690(10) Uani 0.194(2) 1 d D . P C 2
S1T S 0.5087(4) 1.0040(5) 0.8551(3) 0.0698(5) Uani 0.194(2) 1 d D . P C 2
O2T O 0.5936(9) 1.0139(12) 0.8133(10) 0.092(8) Uani 0.194(2) 1 d D . P C 2
O1T O 0.4530(17) 1.0808(12) 0.8590(15) 0.0735(14) Uani 0.194(2) 1 d D . P C 2
O3T O 0.509(3) 0.958(2) 0.9174(10) 0.0624(18) Uani 0.194(2) 1 d D . P C 2
C67A C 0.6041(12) 1.1914(19) 0.8158(8) 0.047(5) Uani 0.45(4) 1 d . . P B 2
H67D H 0.648821 1.150126 0.834645 0.071 Uiso 0.45(4) 1 calc R U P B 2
H67E H 0.544574 1.189481 0.843696 0.071 Uiso 0.45(4) 1 calc R U P B 2
H67F H 0.621637 1.244439 0.807883 0.071 Uiso 0.45(4) 1 calc R U P B 2
C2T C 0.1557(9) 0.0576(9) 1.1517(7) 0.078(3) Uani 0.378(9) 1 d D . P D 2
F4T F 0.1495(9) 0.0571(13) 1.2107(7) 0.088(2) Uani 0.378(9) 1 d D . P D 2
F6T F 0.0977(14) 0.1218(9) 1.1285(10) 0.150(3) Uani 0.378(9) 1 d D . P D 2
F5T F 0.2367(10) 0.0723(11) 1.1243(6) 0.103(5) Uani 0.378(9) 1 d D . P D 2
N10A N 0.5998(6) 1.177(4) 0.7571(13) 0.043(5) Uani 0.61(12) 1 d D . P B 2

loop_
_atom_site_aniso_label
_atom_site_aniso_U_11
_atom_site_aniso_U_22
_atom_site_aniso_U_33
_atom_site_aniso_U_23
_atom_site_aniso_U_13
_atom_site_aniso_U_12
C1 0.049(4) 0.062(5) 0.056(5) -0.013(4) -0.009(3) 0.000(4)
C2 0.048(6) 0.028(4) 0.068(3) -0.007(3) -0.019(5) -0.009(4)
C3 0.047(2) 0.034(2) 0.042(2) 0.0014(17) -0.0250(19) -0.0055(18)
C4 0.0364(19) 0.030(2) 0.0375(19) 0.0050(15) -0.0181(15) -0.0080(16)
C5 0.039(2) 0.039(2) 0.0375(19) 0.0065(16) -0.0180(16) -0.0115(17)
C6 0.035(2) 0.039(2) 0.0383(19) 0.0059(16) -0.0128(16) -0.0097(17)
C7 0.0275(18) 0.039(2) 0.0400(19) 0.0036(16) -0.0157(15) -0.0073(16)
C8 0.052(2) 0.041(2) 0.049(2) 0.0063(19) -0.0187(19) -0.015(2)
C9 0.051(2) 0.051(3) 0.046(2) 0.009(2) -0.0147(19) -0.009(2)
C10 0.035(2) 0.053(3) 0.044(2) 0.0080(19) -0.0089(17) -0.0093(19)
C11 0.045(2) 0.074(3) 0.056(3) 0.004(2) -0.016(2) -0.020(2)
C12 0.0245(17) 0.040(2) 0.0397(19) 0.0017(16) -0.0113(15) -0.0054(16)
C13 0.0296(18) 0.041(2) 0.044(2) 0.0000(17) -0.0144(16) -0.0041(16)
C14 0.0259(17) 0.037(2) 0.0406(19) -0.0008(16) -0.0122(15) -0.0021(15)
C15 0.0262(17) 0.032(2) 0.0350(18) 0.0026(15) -0.0115(14) -0.0017(15)
C16 0.0319(19) 0.045(2) 0.051(2) -0.0011(18) -0.0224(17) -0.0053(17)
C17 0.034(2) 0.059(3) 0.061(3) -0.006(2) -0.0139(19) -0.012(2)
C18 0.035(2) 0.036(2) 0.053(2) -0.0016(18) -0.0189(17) -0.0023(17)
C19 0.054(3) 0.050(3) 0.051(2) -0.015(2) -0.023(2) 0.004(2)
C20 0.0285(17) 0.033(2) 0.0277(16) -0.0047(14) -0.0081(14) 0.0027(15)
C21 0.0302(18) 0.036(2) 0.0349(18) -0.0071(15) -0.0106(14) 0.0013(16)
C22 0.0349(19) 0.035(2) 0.0356(18) -0.0100(15) -0.0148(15) 0.0002(16)
C23 0.0343(18) 0.031(2) 0.0270(16) -0.0105(14) -0.0099(14) 0.0030(15)
C24 0.056(3) 0.031(2) 0.057(2) 0.0025(18) -0.032(2) 0.0006(19)
C25 0.0329(19) 0.029(2) 0.045(2) -0.0114(16) -0.0163(16) 0.0006(15)
C26 0.043(2) 0.037(2) 0.055(2) -0.0167(18) -0.0204(18) -0.0001(17)
C27 0.040(2) 0.042(2) 0.056(2) -0.0198(19) -0.0203(18) 0.0012(18)
C28 0.0340(19) 0.034(2) 0.047(2) -0.0108(17) -0.0192(16) 0.0010(16)
C29 0.046(2) 0.054(3) 0.063(3) -0.021(2) -0.023(2) 0.003(2)
C30 0.066(3) 0.060(3) 0.063(3) -0.030(2) -0.025(2) 0.003(2)
C31 0.053(3) 0.056(3) 0.089(4) -0.028(3) -0.036(3) 0.002(2)
C32 0.142(6) 0.115(6) 0.107(5) -0.014(4) -0.087(5) -0.036(5)
C33 0.0291(18) 0.039(2) 0.045(2) -0.0116(17) -0.0187(16) 0.0005(16)
C34 0.0287(18) 0.044(2) 0.042(2) -0.0148(17) -0.0149(15) 0.0000(16)
C35 0.0283(17) 0.038(2) 0.0374(19) -0.0092(16) -0.0133(15) -0.0022(15)
C36 0.0240(17) 0.032(2) 0.0397(19) -0.0049(15) -0.0126(14) 0.0003(14)
C37 0.037(2) 0.051(3) 0.054(2) -0.020(2) -0.0113(18) 0.0057(19)
C38 0.076(4) 0.125(6) 0.063(3) -0.054(4) -0.004(3) -0.012(4)
C39 0.0276(18) 0.043(2) 0.042(2) -0.0041(17) -0.0034(15) -0.0069(16)
C40 0.050(2) 0.061(3) 0.037(2) 0.005(2) -0.0113(18) -0.009(2)
C41 0.0284(18) 0.037(2) 0.037(2) 0.0009(16) -0.0113(15) -0.0032(15)
C42 0.044(2) 0.047(3) 0.047(2) -0.0106(19) -0.0059(18) 0.0105(19)
C43 0.054(3) 0.040(3) 0.071(3) -0.012(2) -0.013(2) 0.000(2)
N1 0.0277(15) 0.0290(17) 0.0380(16) 0.0031(13) -0.0110(12) -0.0076(12)
N2 0.0217(14) 0.0307(16) 0.0388(16) 0.0017(13) -0.0139(12) 0.0018(12)
N3 0.0273(14) 0.0320(17) 0.0316(14) -0.0063(12) -0.0121(12) 0.0027(12)
N4 0.0431(17) 0.0289(17) 0.0352(16) -0.0068(13) -0.0170(13) 0.0049(14)
N5 0.0294(15) 0.0316(17) 0.0344(15) -0.0090(13) -0.0143(12) 0.0004(12)
N6 0.0280(15) 0.0304(17) 0.0385(16) -0.0008(13) -0.0153(12) -0.0022(12)
O1 0.089(2) 0.0317(17) 0.0530(18) 0.0036(14) -0.0102(17) 0.0032(16)
O2 0.0376(14) 0.0402(16) 0.0458(15) -0.0017(12) -0.0173(12) -0.0015(12)
O3 0.0396(15) 0.0438(17) 0.0420(15) 0.0034(12) -0.0021(12) -0.0037(12)
O4 0.0324(13) 0.0358(15) 0.0412(14) -0.0021(11) -0.0072(11) 0.0032(11)
C44 0.083(4) 0.126(6) 0.080(4) -0.048(4) -0.027(3) -0.010(4)
C45 0.158(6) 0.050(3) 0.033(2) -0.013(2) -0.021(3) -0.019(3)
C46 0.047(2) 0.040(2) 0.0243(17) -0.0072(16) -0.0107(16) 0.0052(19)
C47 0.0300(18) 0.038(2) 0.0228(16) -0.0020(15) -0.0072(13) 0.0028(15)
C48 0.0265(18) 0.048(2) 0.0290(18) -0.0004(16) -0.0084(14) 0.0008(16)
C49 0.0285(18) 0.048(2) 0.0335(18) -0.0004(16) -0.0095(15) -0.0090(16)
C50 0.0253(17) 0.042(2) 0.0279(17) -0.0050(15) -0.0090(13) -0.0048(15)
C51 0.035(2) 0.072(3) 0.0279(18) 0.0021(19) -0.0018(15) -0.012(2)
C52 0.048(2) 0.050(3) 0.0336(19) 0.0003(18) -0.0109(17) -0.0116(19)
C53 0.056(3) 0.063(3) 0.052(2) 0.010(2) -0.024(2) -0.031(2)
C54 0.066(3) 0.071(4) 0.086(4) -0.037(3) 0.005(3) -0.029(3)
C55 0.0282(17) 0.038(2) 0.0316(17) -0.0059(15) -0.0093(14) -0.0080(15)
C56 0.0299(18) 0.038(2) 0.0350(18) -0.0060(16) -0.0122(15) -0.0047(15)
C57 0.0333(19) 0.042(2) 0.0388(19) -0.0107(17) -0.0133(15) -0.0053(16)
C58 0.0315(18) 0.038(2) 0.0283(17) -0.0107(15) -0.0124(14) -0.0014(15)
C59 0.0277(19) 0.061(3) 0.043(2) -0.0135(19) -0.0145(16) -0.0008(18)
C60 0.032(2) 0.098(4) 0.059(3) -0.021(3) -0.0142(19) -0.017(2)
C61 0.035(2) 0.071(3) 0.040(2) -0.018(2) -0.0168(17) -0.0040(19)
C62 0.063(3) 0.095(4) 0.057(3) -0.035(3) -0.021(2) -0.021(3)
C63 0.0316(18) 0.041(2) 0.0319(18) -0.0119(16) -0.0146(14) 0.0010(16)
C64 0.035(2) 0.073(3) 0.036(2) -0.024(2) -0.0134(16) 0.010(2)
C65 0.040(2) 0.084(3) 0.038(2) -0.025(2) -0.0190(18) 0.012(2)
C66 0.0323(19) 0.037(2) 0.0289(17) -0.0067(15) -0.0090(14) 0.0035(16)
C67 0.048(6) 0.090(14) 0.032(6) -0.027(7) -0.018(5) 0.003(7)
C68 0.0290(17) 0.038(2) 0.0274(16) -0.0105(15) -0.0063(14) 0.0014(15)
C69 0.0323(18) 0.034(2) 0.0320(18) -0.0105(15) -0.0063(14) 0.0016(15)
C70 0.0300(18) 0.035(2) 0.0318(17) -0.0091(15) -0.0069(14) 0.0022(15)
C71 0.0273(17) 0.035(2) 0.0326(18) -0.0069(15) -0.0114(14) 0.0009(15)
C72 0.036(2) 0.059(3) 0.0332(19) -0.0103(18) -0.0054(16) 0.0031(19)
C73 0.086(4) 0.077(4) 0.043(2) -0.035(2) -0.017(2) 0.033(3)
C74 0.0294(19) 0.051(3) 0.042(2) -0.0147(18) -0.0070(16) 0.0033(17)
C75 0.041(2) 0.066(3) 0.080(3) -0.009(3) -0.021(2) 0.008(2)
C76 0.0260(17) 0.036(2) 0.0322(18) -0.0080(15) -0.0084(14) 0.0004(15)
C77 0.0296(18) 0.040(2) 0.0339(18) -0.0055(16) -0.0101(14) -0.0009(16)
C78 0.0305(18) 0.044(2) 0.0344(19) -0.0065(17) -0.0103(15) -0.0006(16)
C79 0.0318(18) 0.041(2) 0.0287(17) -0.0054(15) -0.0112(14) -0.0041(16)
C80 0.044(2) 0.042(2) 0.045(2) -0.0043(18) -0.0151(18) -0.0065(18)
C81 0.060(3) 0.041(3) 0.171(7) -0.020(4) -0.026(4) -0.008(3)
C82 0.042(2) 0.055(3) 0.037(2) 0.0038(18) -0.0132(17) -0.0155(19)
C83 0.059(3) 0.107(5) 0.051(3) 0.031(3) -0.020(2) -0.008(3)
C84 0.0358(19) 0.044(2) 0.0293(18) -0.0070(17) -0.0112(15) -0.0032(17)
C85 0.073(3) 0.064(3) 0.041(2) -0.019(2) -0.023(2) -0.006(2)
C86 0.077(4) 0.065(3) 0.079(3) -0.020(3) -0.039(3) -0.007(3)
N7 0.0245(14) 0.0391(17) 0.0224(13) -0.0064(12) -0.0041(11) -0.0022(12)
N8 0.0239(14) 0.0422(18) 0.0287(14) -0.0088(13) -0.0103(11) -0.0006(12)
N9 0.0275(15) 0.0379(17) 0.0288(14) -0.0106(13) -0.0088(12) -0.0005(13)
N10 0.034(6) 0.018(11) 0.028(6) -0.004(5) -0.014(4) 0.006(4)
N11 0.0260(14) 0.0360(17) 0.0274(14) -0.0073(12) -0.0087(11) 0.0012(12)
N12 0.0271(14) 0.0356(17) 0.0273(14) -0.0053(12) -0.0059(11) -0.0056(12)
O7 0.0549(16) 0.0424(16) 0.0322(13) -0.0092(12) -0.0160(12) -0.0050(14)
O8 0.097(2) 0.0520(19) 0.0239(13) -0.0118(12) -0.0090(14) -0.0123(17)
O9 0.0545(17) 0.0492(18) 0.0330(13) -0.0033(13) -0.0110(12) -0.0203(14)
O10 0.0603(18) 0.0607(19) 0.0298(13) -0.0077(13) -0.0169(12) -0.0161(15)
C1S 0.058(4) 0.077(5) 0.049(4) -0.009(3) -0.008(3) 0.000(4)
F1S 0.049(2) 0.064(2) 0.085(3) -0.021(2) 0.0053(18) -0.0085(17)
F2S 0.067(4) 0.101(3) 0.038(2) 0.000(2) -0.012(2) -0.005(3)
F3S 0.076(4) 0.066(2) 0.095(5) -0.008(2) -0.014(3) -0.019(2)
O1S 0.095(5) 0.093(4) 0.036(2) 0.001(3) 0.000(3) 0.031(3)
O2S 0.065(2) 0.061(4) 0.064(3) 0.010(2) -0.044(2) -0.013(3)
O3S 0.043(2) 0.248(8) 0.046(3) -0.004(4) -0.011(2) -0.041(4)
S1S 0.0430(8) 0.1036(14) 0.0424(7) 0.0092(8) -0.0189(6) 0.0068(8)
C2S 0.032(6) 0.134(8) 0.076(5) -0.047(5) -0.015(5) 0.004(6)
F4S 0.067(6) 0.130(6) 0.074(3) -0.061(4) 0.015(4) -0.019(5)
F5S 0.119(6) 0.071(4) 0.058(3) -0.034(3) 0.011(4) -0.023(4)
F6S 0.099(7) 0.103(5) 0.254(9) -0.060(5) -0.079(7) 0.042(5)
O4S 0.054(2) 0.135(4) 0.0528(19) -0.026(2) -0.0272(16) 0.017(2)
O5S 0.045(2) 0.127(4) 0.104(3) -0.012(3) -0.016(2) -0.027(2)
O6S 0.104(3) 0.077(3) 0.0480(18) -0.0036(17) -0.0363(18) -0.031(2)
S2S 0.0439(6) 0.0779(9) 0.0475(6) -0.0089(5) -0.0199(5) -0.0103(5)
C87 0.036(2) 0.061(3) 0.044(2) -0.011(2) -0.0135(17) -0.0003(19)
C88 0.0321(19) 0.038(2) 0.043(2) -0.0073(17) -0.0200(16) -0.0033(16)
C89 0.034(2) 0.055(3) 0.0362(19) -0.0032(18) -0.0099(16) -0.0136(18)
C90 0.038(2) 0.073(3) 0.046(2) -0.021(2) -0.0053(18) -0.013(2)
O5 0.0413(15) 0.0340(16) 0.0653(18) -0.0006(14) -0.0304(13) -0.0037(12)
O6 0.0354(13) 0.0361(15) 0.0344(13) -0.0009(11) -0.0113(10) -0.0047(11)
C91 0.040(2) 0.048(3) 0.046(2) -0.0075(19) -0.0132(17) -0.0057(18)
C92 0.0276(17) 0.044(2) 0.0300(18) -0.0082(16) -0.0104(14) 0.0021(16)
C93 0.0308(18) 0.043(2) 0.0319(18) -0.0036(16) -0.0062(14) -0.0037(16)
C94 0.043(2) 0.051(3) 0.044(2) -0.0103(19) -0.0101(17) -0.0095(19)
O11 0.0293(13) 0.0596(18) 0.0294(13) -0.0137(12) -0.0078(10) 0.0000(12)
O12 0.0336(13) 0.0424(15) 0.0250(11) -0.0039(10) -0.0078(10) -0.0057(11)
C2A 0.048(6) 0.028(4) 0.068(3) -0.007(3) -0.019(5) -0.009(4)
C1A 0.062(8) 0.045(8) 0.081(9) -0.012(6) -0.022(7) -0.004(6)
C1T 0.058(4) 0.077(5) 0.049(4) -0.009(3) -0.008(3) 0.000(4)
F1T 0.067(4) 0.101(3) 0.038(2) 0.000(2) -0.012(2) -0.005(3)
F3T 0.076(4) 0.066(2) 0.095(5) -0.008(2) -0.014(3) -0.019(2)
F2T 0.049(2) 0.064(2) 0.085(3) -0.021(2) 0.0053(18) -0.0085(17)
S1T 0.0430(8) 0.1036(14) 0.0424(7) 0.0092(8) -0.0189(6) 0.0068(8)
O2T 0.035(9) 0.045(11) 0.19(3) 0.001(14) -0.058(13) 0.000(8)
O1T 0.067(4) 0.101(3) 0.038(2) 0.000(2) -0.012(2) -0.005(3)
O3T 0.065(2) 0.061(4) 0.064(3) 0.010(2) -0.044(2) -0.013(3)
C67A 0.040(6) 0.079(13) 0.023(6) -0.015(7) -0.011(5) -0.002(7)
C2T 0.032(6) 0.134(8) 0.076(5) -0.047(5) -0.015(5) 0.004(6)
F4T 0.067(6) 0.130(6) 0.074(3) -0.061(4) 0.015(4) -0.019(5)
F6T 0.099(7) 0.103(5) 0.254(9) -0.060(5) -0.079(7) 0.042(5)
F5T 0.106(10) 0.145(13) 0.083(8) -0.071(9) 0.040(7) -0.084(9)
N10A 0.051(5) 0.049(16) 0.028(5) -0.017(8) -0.017(3) 0.014(4)

loop_
_atom_type_symbol
_atom_type_description
_atom_type_scat_dispersion_real
_atom_type_scat_dispersion_imag
_atom_type_scat_source
C C 0.0137 0.0067 'International Tables Vol C Tables 4.2.6.8 and 6.1.1.4'
H H 0.0000 0.0000 'International Tables Vol C Tables 4.2.6.8 and 6.1.1.4'
F F 0.0583 0.0400 'International Tables Vol C Tables 4.2.6.8 and 6.1.1.4'
N N 0.0241 0.0134 'International Tables Vol C Tables 4.2.6.8 and 6.1.1.4'
O O 0.0389 0.0241 'International Tables Vol C Tables 4.2.6.8 and 6.1.1.4'
S S 0.2925 0.4295 'International Tables Vol C Tables 4.2.6.8 and 6.1.1.4'

loop_
_geom_angle_atom_site_label_1
_geom_angle_atom_site_label_2
_geom_angle_atom_site_label_3
_geom_angle
_geom_angle_site_symmetry_1
_geom_angle_site_symmetry_3
_geom_angle_publ_flag
H1A C1 H1B 109.5 . . ?
H1A C1 H1C 109.5 . . ?
H1B C1 H1C 109.5 . . ?
C2 C1 H1A 109.5 . . ?
C2 C1 H1B 109.5 . . ?
C2 C1 H1C 109.5 . . ?
C1 C2 H2A 111.6 . . ?
C1 C2 H2B 111.6 . . ?
H2A C2 H2B 109.4 . . ?
O1 C2 C1 101.1(7) . . ?
O1 C2 H2A 111.6 . . ?
O1 C2 H2B 111.6 . . ?
O1 C3 C4 112.8(4) . . ?
O2 C3 C4 123.8(4) . . ?
O2 C3 O1 123.3(4) . . ?
C5 C4 C3 133.9(4) . . ?
N1 C4 C3 117.6(3) . . ?
N1 C4 C5 108.2(3) . . ?
C4 C5 C6 106.2(3) . . ?
C4 C5 C8 127.7(4) . . ?
C6 C5 C8 125.9(4) . . ?
C5 C6 C10 125.6(3) . . ?
C7 C6 C5 108.3(3) . . ?
C7 C6 C10 126.1(4) . . ?
C6 C7 C12 132.5(4) . . ?
N1 C7 C6 107.4(3) . . ?
N1 C7 C12 120.2(3) . . ?
C5 C8 H8A 109.3 . . ?
C5 C8 H8B 109.3 . . ?
C5 C8 C9 111.6(4) . . ?
H8A C8 H8B 108.0 . . ?
C9 C8 H8A 109.3 . . ?
C9 C8 H8B 109.3 . . ?
C8 C9 H9A 109.5 . . ?
C8 C9 H9B 109.5 . . ?
C8 C9 H9C 109.5 . . ?
H9A C9 H9B 109.5 . . ?
H9A C9 H9C 109.5 . . ?
H9B C9 H9C 109.5 . . ?
C6 C10 H10A 108.7 . . ?
C6 C10 H10B 108.7 . . ?
C6 C10 C11 114.1(4) . . ?
H10A C10 H10B 107.6 . . ?
C11 C10 H10A 108.7 . . ?
C11 C10 H10B 108.7 . . ?
C10 C11 H11A 109.5 . . ?
C10 C11 H11B 109.5 . . ?
C10 C11 H11C 109.5 . . ?
H11A C11 H11B 109.5 . . ?
H11A C11 H11C 109.5 . . ?
H11B C11 H11C 109.5 . . ?
C13 C12 C7 130.5(3) . . ?
N2 C12 C7 121.1(3) . . ?
N2 C12 C13 108.2(3) . . ?
C12 C13 C14 107.4(3) . . ?
C12 C13 C16 126.0(4) . . ?
C14 C13 C16 126.4(3) . . ?
C13 C14 C18 123.6(3) . . ?
C15 C14 C13 107.1(3) . . ?
C15 C14 C18 129.2(3) . . ?
C14 C15 C20 134.2(3) . . ?
N2 C15 C14 107.0(3) . . ?
N2 C15 C20 118.7(3) . . ?
C13 C16 H16A 108.9 . . ?
C13 C16 H16B 108.9 . . ?
C13 C16 C17 113.3(4) . . ?
H16A C16 H16B 107.7 . . ?
C17 C16 H16A 108.9 . . ?
C17 C16 H16B 108.9 . . ?
C16 C17 H17A 109.5 . . ?
C16 C17 H17B 109.5 . . ?
C16 C17 H17C 109.5 . . ?
H17A C17 H17B 109.5 . . ?
H17A C17 H17C 109.5 . . ?
H17B C17 H17C 109.5 . . ?
C14 C18 H18A 108.7 . . ?
C14 C18 H18B 108.7 . . ?
C14 C18 C19 114.0(3) . . ?
H18A C18 H18B 107.6 . . ?
C19 C18 H18A 108.7 . . ?
C19 C18 H18B 108.7 . . ?
C18 C19 H19A 109.5 . . ?
C18 C19 H19B 109.5 . . ?
C18 C19 H19C 109.5 . . ?
H19A C19 H19B 109.5 . . ?
H19A C19 H19C 109.5 . . ?
H19B C19 H19C 109.5 . . ?
C21 C20 C15 123.1(3) . . ?
N3 C20 C15 116.4(3) . . ?
N3 C20 C21 120.5(3) . . ?
C20 C21 H21 120.8 . . ?
N4 C21 C20 118.4(3) . . ?
N4 C21 H21 120.8 . . ?
C23 C22 H22 120.8 . . ?
N4 C22 H22 120.8 . . ?
N4 C22 C23 118.3(3) . . ?
C22 C23 C25 122.8(3) . . ?
N3 C23 C22 120.5(3) . . ?
N3 C23 C25 116.7(3) . . ?
H24A C24 H24B 109.5 . . ?
H24A C24 H24C 109.5 . . ?
H24B C24 H24C 109.5 . . ?
N4 C24 H24A 109.5 . . ?
N4 C24 H24B 109.5 . . ?
N4 C24 H24C 109.5 . . ?
C26 C25 C23 132.8(3) . . ?
N5 C25 C23 118.7(3) . . ?
N5 C25 C26 108.4(3) . . ?
C25 C26 C27 105.9(3) . . ?
C25 C26 C29 129.2(4) . . ?
C27 C26 C29 124.7(4) . . ?
C26 C27 C31 127.6(4) . . ?
C28 C27 C26 107.7(3) . . ?
C28 C27 C31 124.5(4) . . ?
C27 C28 C33 130.8(3) . . ?
N5 C28 C27 107.7(3) . . ?
N5 C28 C33 121.4(3) . . ?
C26 C29 H29A 109.4 . . ?
C26 C29 H29B 109.4 . . ?
C26 C29 C30 111.2(4) . . ?
H29A C29 H29B 108.0 . . ?
C30 C29 H29A 109.4 . . ?
C30 C29 H29B 109.4 . . ?
C29 C30 H30A 109.5 . . ?
C29 C30 H30B 109.5 . . ?
C29 C30 H30C 109.5 . . ?
H30A C30 H30B 109.5 . . ?
H30A C30 H30C 109.5 . . ?
H30B C30 H30C 109.5 . . ?
C27 C31 H31A 109.1 . . ?
C27 C31 H31B 109.1 . . ?
H31A C31 H31B 107.9 . . ?
C32 C31 C27 112.4(5) . . ?
C32 C31 H31A 109.1 . . ?
C32 C31 H31B 109.1 . . ?
C31 C32 H32A 109.5 . . ?
C31 C32 H32B 109.5 . . ?
C31 C32 H32C 109.5 . . ?
H32A C32 H32B 109.5 . . ?
H32A C32 H32C 109.5 . . ?
H32B C32 H32C 109.5 . . ?
C34 C33 C28 130.2(3) . . ?
N6 C33 C28 121.5(3) . . ?
N6 C33 C34 108.2(3) . . ?
C33 C34 C35 107.4(3) . . ?
C33 C34 C37 126.1(4) . . ?
C35 C34 C37 126.5(4) . . ?
C34 C35 C39 126.0(3) . . ?
C36 C35 C34 106.2(3) . . ?
C36 C35 C39 127.8(3) . . ?
C35 C36 C41 131.8(3) . . ?
N6 C36 C35 108.8(3) . . ?
N6 C36 C41 118.9(3) . . ?
C34 C37 H37A 109.1 . . ?
C34 C37 H37B 109.1 . . ?
C34 C37 C38 112.3(4) . . ?
H37A C37 H37B 107.9 . . ?
C38 C37 H37A 109.1 . . ?
C38 C37 H37B 109.1 . . ?
C37 C38 H38A 109.5 . . ?
C37 C38 H38B 109.5 . . ?
C37 C38 H38C 109.5 . . ?
H38A C38 H38B 109.5 . . ?
H38A C38 H38C 109.5 . . ?
H38B C38 H38C 109.5 . . ?
C35 C39 H39A 109.0 . . ?
C35 C39 H39B 109.0 . . ?
C35 C39 C40 112.7(3) . . ?
H39A C39 H39B 107.8 . . ?
C40 C39 H39A 109.0 . . ?
C40 C39 H39B 109.0 . . ?
C39 C40 H40A 109.5 . . ?
C39 C40 H40B 109.5 . . ?
C39 C40 H40C 109.5 . . ?
H40A C40 H40B 109.5 . . ?
H40A C40 H40C 109.5 . . ?
H40B C40 H40C 109.5 . . ?
O3 C41 C36 124.6(3) . . ?
O3 C41 O4 123.2(3) . . ?
O4 C41 C36 112.2(3) . . ?
H42A C42 H42B 108.6 . . ?
C43 C42 H42A 110.3 . . ?
C43 C42 H42B 110.3 . . ?
O4 C42 H42A 110.3 . . ?
O4 C42 H42B 110.3 . . ?
O4 C42 C43 106.9(3) . . ?
C42 C43 H43A 109.5 . . ?
C42 C43 H43B 109.5 . . ?
C42 C43 H43C 109.5 . . ?
H43A C43 H43B 109.5 . . ?
H43A C43 H43C 109.5 . . ?
H43B C43 H43C 109.5 . . ?
C4 N1 H1 125.0 . . ?
C7 N1 C4 109.9(3) . . ?
C7 N1 H1 125.0 . . ?
C12 N2 C15 110.2(3) . . ?
C12 N2 H2 124.9 . . ?
C15 N2 H2 124.9 . . ?
C20 N3 C23 119.5(3) . . ?
C21 N4 C22 122.8(3) . . ?
C21 N4 C24 118.5(3) . . ?
C22 N4 C24 118.7(3) . . ?
C25 N5 H5 124.9 . . ?
C28 N5 C25 110.3(3) . . ?
C28 N5 H5 124.9 . . ?
C33 N6 C36 109.4(3) . . ?
C33 N6 H6 125.3 . . ?
C36 N6 H6 125.3 . . ?
C3 O1 C2 114.2(6) . . ?
C3 O1 C2A 123.3(12) . . ?
C41 O4 C42 116.9(3) . . ?
H44A C44 H44B 109.5 . . ?
H44A C44 H44C 109.5 . . ?
H44B C44 H44C 109.5 . . ?
C45 C44 H44A 109.5 . . ?
C45 C44 H44B 109.5 . . ?
C45 C44 H44C 109.5 . . ?
C44 C45 H45A 109.7 . . ?
C44 C45 H45B 109.7 . . ?
C44 C45 O8 109.7(5) . . ?
H45A C45 H45B 108.2 . . ?
O8 C45 H45A 109.7 . . ?
O8 C45 H45B 109.7 . . ?
O7 C46 C47 124.7(3) . . ?
O7 C46 O8 123.8(4) . . ?
O8 C46 C47 111.4(4) . . ?
C48 C47 C46 133.6(3) . . ?
N7 C47 C46 118.2(3) . . ?
N7 C47 C48 108.2(3) . . ?
C47 C48 C49 106.9(3) . . ?
C47 C48 C51 127.3(4) . . ?
C49 C48 C51 125.8(4) . . ?
C48 C49 C53 127.4(3) . . ?
C50 C49 C48 107.0(3) . . ?
C50 C49 C53 125.3(4) . . ?
C49 C50 C55 129.8(3) . . ?
N7 C50 C49 108.4(3) . . ?
N7 C50 C55 121.8(3) . . ?
C48 C51 H51A 108.9 . . ?
C48 C51 H51B 108.9 . . ?
C48 C51 C52 113.5(3) . . ?
H51A C51 H51B 107.7 . . ?
C52 C51 H51A 108.9 . . ?
C52 C51 H51B 108.9 . . ?
C51 C52 H52A 109.5 . . ?
C51 C52 H52B 109.5 . . ?
C51 C52 H52C 109.5 . . ?
H52A C52 H52B 109.5 . . ?
H52A C52 H52C 109.5 . . ?
H52B C52 H52C 109.5 . . ?
C49 C53 H53A 108.8 . . ?
C49 C53 H53B 108.8 . . ?
H53A C53 H53B 107.7 . . ?
C54 C53 C49 113.7(4) . . ?
C54 C53 H53A 108.8 . . ?
C54 C53 H53B 108.8 . . ?
C53 C54 H54A 109.5 . . ?
C53 C54 H54B 109.5 . . ?
C53 C54 H54C 109.5 . . ?
H54A C54 H54B 109.5 . . ?
H54A C54 H54C 109.5 . . ?
H54B C54 H54C 109.5 . . ?
C56 C55 C50 130.3(3) . . ?
N8 C55 C50 121.8(3) . . ?
N8 C55 C56 107.9(3) . . ?
C55 C56 C57 107.6(3) . . ?
C55 C56 C59 125.2(3) . . ?
C57 C56 C59 126.9(3) . . ?
C56 C57 C61 125.0(3) . . ?
C58 C57 C56 106.9(3) . . ?
C58 C57 C61 128.1(3) . . ?
C57 C58 C63 134.1(3) . . ?
N8 C58 C57 107.6(3) . . ?
N8 C58 C63 118.2(3) . . ?
C56 C59 H59A 108.6 . . ?
C56 C59 H59B 108.6 . . ?
C56 C59 C60 114.8(4) . . ?
H59A C59 H59B 107.6 . . ?
C60 C59 H59A 108.6 . . ?
C60 C59 H59B 108.6 . . ?
C59 C60 H60A 109.5 . . ?
C59 C60 H60B 109.5 . . ?
C59 C60 H60C 109.5 . . ?
H60A C60 H60B 109.5 . . ?
H60A C60 H60C 109.5 . . ?
H60B C60 H60C 109.5 . . ?
C57 C61 H61A 108.8 . . ?
C57 C61 H61B 108.8 . . ?
C57 C61 C62 114.0(4) . . ?
H61A C61 H61B 107.7 . . ?
C62 C61 H61A 108.8 . . ?
C62 C61 H61B 108.8 . . ?
C61 C62 H62A 109.5 . . ?
C61 C62 H62B 109.5 . . ?
C61 C62 H62C 109.5 . . ?
H62A C62 H62B 109.5 . . ?
H62A C62 H62C 109.5 . . ?
H62B C62 H62C 109.5 . . ?
C64 C63 C58 122.2(3) . . ?
N9 C63 C58 116.7(3) . . ?
N9 C63 C64 121.1(3) . . ?
N10 C64 C63 116.7(11) . . ?
N10A C64 C63 117.4(7) . . ?
N10 C65 C66 117.1(12) . . ?
N10A C65 C66 118.2(7) . . ?
C65 C66 C68 122.5(3) . . ?
N9 C66 C65 120.6(3) . . ?
N9 C66 C68 116.9(3) . . ?
H67A C67 H67B 109.5 . . ?
H67A C67 H67C 109.5 . . ?
H67B C67 H67C 109.5 . . ?
N10 C67 H67A 109.5 . . ?
N10 C67 H67B 109.5 . . ?
N10 C67 H67C 109.5 . . ?
C69 C68 C66 134.5(3) . . ?
N11 C68 C66 117.4(3) . . ?
N11 C68 C69 108.0(3) . . ?
C68 C69 C70 107.3(3) . . ?
C68 C69 C72 127.6(3) . . ?
C70 C69 C72 125.1(3) . . ?
C69 C70 C74 127.8(3) . . ?
C71 C70 C69 107.5(3) . . ?
C71 C70 C74 124.7(3) . . ?
C70 C71 C76 131.8(3) . . ?
N11 C71 C70 108.0(3) . . ?
N11 C71 C76 120.2(3) . . ?
C69 C72 H72A 109.0 . . ?
C69 C72 H72B 109.0 . . ?
C69 C72 C73 112.7(4) . . ?
H72A C72 H72B 107.8 . . ?
C73 C72 H72A 109.0 . . ?
C73 C72 H72B 109.0 . . ?
C72 C73 H73A 109.5 . . ?
C72 C73 H73B 109.5 . . ?
C72 C73 H73C 109.5 . . ?
H73A C73 H73B 109.5 . . ?
H73A C73 H73C 109.5 . . ?
H73B C73 H73C 109.5 . . ?
C70 C74 H74A 109.1 . . ?
C70 C74 H74B 109.1 . . ?
C70 C74 C75 112.5(4) . . ?
H74A C74 H74B 107.8 . . ?
C75 C74 H74A 109.1 . . ?
C75 C74 H74B 109.1 . . ?
C74 C75 H75A 109.5 . . ?
C74 C75 H75B 109.5 . . ?
C74 C75 H75C 109.5 . . ?
H75A C75 H75B 109.5 . . ?
H75A C75 H75C 109.5 . . ?
H75B C75 H75C 109.5 . . ?
C77 C76 C71 130.0(3) . . ?
N12 C76 C71 121.7(3) . . ?
N12 C76 C77 108.3(3) . . ?
C76 C77 C78 107.5(3) . . ?
C76 C77 C80 125.5(3) . . ?
C78 C77 C80 126.8(3) . . ?
C77 C78 C82 125.5(4) . . ?
C79 C78 C77 106.5(3) . . ?
C79 C78 C82 128.0(3) . . ?
C78 C79 C84 132.9(3) . . ?
N12 C79 C78 108.5(3) . . ?
N12 C79 C84 118.3(3) . . ?
C77 C80 H80A 108.9 . . ?
C77 C80 H80B 108.9 . . ?
C77 C80 C81 113.4(4) . . ?
H80A C80 H80B 107.7 . . ?
C81 C80 H80A 108.9 . . ?
C81 C80 H80B 108.9 . . ?
C80 C81 H81A 109.5 . . ?
C80 C81 H81B 109.5 . . ?
C80 C81 H81C 109.5 . . ?
H81A C81 H81B 109.5 . . ?
H81A C81 H81C 109.5 . . ?
H81B C81 H81C 109.5 . . ?
C78 C82 H82A 109.2 . . ?
C78 C82 H82B 109.2 . . ?
C78 C82 C83 111.9(4) . . ?
H82A C82 H82B 107.9 . . ?
C83 C82 H82A 109.2 . . ?
C83 C82 H82B 109.2 . . ?
C82 C83 H83A 109.5 . . ?
C82 C83 H83B 109.5 . . ?
C82 C83 H83C 109.5 . . ?
H83A C83 H83B 109.5 . . ?
H83A C83 H83C 109.5 . . ?
H83B C83 H83C 109.5 . . ?
O9 C84 C79 123.4(3) . . ?
O9 C84 O10 123.7(3) . . ?
O10 C84 C79 112.9(3) . . ?
H85A C85 H85B 108.1 . . ?
C86 C85 H85A 109.6 . . ?
C86 C85 H85B 109.6 . . ?
O10 C85 H85A 109.6 . . ?
O10 C85 H85B 109.6 . . ?
O10 C85 C86 110.4(4) . . ?
C85 C86 H86A 109.5 . . ?
C85 C86 H86B 109.5 . . ?
C85 C86 H86C 109.5 . . ?
H86A C86 H86B 109.5 . . ?
H86A C86 H86C 109.5 . . ?
H86B C86 H86C 109.5 . . ?
C47 N7 H7 125.2 . . ?
C50 N7 C47 109.5(3) . . ?
C50 N7 H7 125.2 . . ?
C55 N8 C58 109.9(3) . . ?
C55 N8 H8 125.0 . . ?
C58 N8 H8 125.0 . . ?
C63 N9 C66 119.6(3) . . ?
C64 N10 C67 120.3(16) . . ?
C65 N10 C64 119.4(11) . . ?
C65 N10 C67 115.7(15) . . ?
C68 N11 C71 109.2(3) . . ?
C68 N11 H11 125.4 . . ?
C71 N11 H11 125.4 . . ?
C76 N12 C79 109.2(3) . . ?
C76 N12 H12 125.4 . . ?
C79 N12 H12 125.4 . . ?
C46 O8 C45 117.9(4) . . ?
C84 O10 C85 116.2(3) . . ?
F1S C1S S1S 110.4(5) . . ?
F2S C1S F1S 104.9(5) . . ?
F2S C1S S1S 112.9(5) . . ?
F3S C1S F1S 105.8(6) . . ?
F3S C1S F2S 108.3(7) . . ?
F3S C1S S1S 113.9(5) . . ?
O1S S1S C1S 104.2(3) . . ?
O1S S1S O2S 115.7(4) . . ?
O1S S1S O3S 114.1(4) . . ?
O2S S1S C1S 101.1(4) . . ?
O2S S1S O3S 115.1(4) . . ?
O3S S1S C1S 104.3(4) . . ?
F4S C2S F6S 103.4(8) . . ?
F4S C2S S2S 111.3(8) . . ?
F5S C2S F4S 106.7(8) . . ?
F5S C2S F6S 105.3(10) . . ?
F5S C2S S2S 114.6(6) . . ?
F6S C2S S2S 114.6(7) . . ?
O4S S2S C2S 108.9(4) . . ?
O4S S2S O5S 115.2(3) . . ?
O4S S2S O6S 114.8(2) . . ?
O4S S2S C2T 89.6(6) . . ?
O5S S2S C2S 98.0(4) . . ?
O5S S2S O6S 116.7(2) . . ?
O5S S2S C2T 110.7(5) . . ?
O6S S2S C2S 100.2(4) . . ?
O6S S2S C2T 106.0(6) . . ?
H87A C87 H87B 109.5 . . ?
H87A C87 H87C 109.5 . . ?
H87B C87 H87C 109.5 . . ?
C88 C87 H87A 109.5 . . ?
C88 C87 H87B 109.5 . . ?
C88 C87 H87C 109.5 . . ?
O5 C88 C87 124.0(4) . . ?
O5 C88 O6 123.7(4) . . ?
O6 C88 C87 112.3(3) . . ?
H89A C89 H89B 108.5 . . ?
C90 C89 H89A 110.3 . . ?
C90 C89 H89B 110.3 . . ?
O6 C89 H89A 110.3 . . ?
O6 C89 H89B 110.3 . . ?
O6 C89 C90 107.2(3) . . ?
C89 C90 H90A 109.5 . . ?
C89 C90 H90B 109.5 . . ?
C89 C90 H90C 109.5 . . ?
H90A C90 H90B 109.5 . . ?
H90A C90 H90C 109.5 . . ?
H90B C90 H90C 109.5 . . ?
C88 O6 C89 115.7(3) . . ?
H91A C91 H91B 109.5 . . ?
H91A C91 H91C 109.5 . . ?
H91B C91 H91C 109.5 . . ?
C92 C91 H91A 109.5 . . ?
C92 C91 H91B 109.5 . . ?
C92 C91 H91C 109.5 . . ?
O11 C92 C91 124.7(4) . . ?
O11 C92 O12 123.5(4) . . ?
O12 C92 C91 111.8(3) . . ?
H93A C93 H93B 108.5 . . ?
C94 C93 H93A 110.3 . . ?
C94 C93 H93B 110.3 . . ?
O12 C93 H93A 110.3 . . ?
O12 C93 H93B 110.3 . . ?
O12 C93 C94 107.3(3) . . ?
C93 C94 H94A 109.5 . . ?
C93 C94 H94B 109.5 . . ?
C93 C94 H94C 109.5 . . ?
H94A C94 H94B 109.5 . . ?
H94A C94 H94C 109.5 . . ?
H94B C94 H94C 109.5 . . ?
C92 O12 C93 116.0(3) . . ?
O1 C2A H2AA 112.4 . . ?
O1 C2A H2AB 112.4 . . ?
O1 C2A C1A 97.0(12) . . ?
H2AA C2A H2AB 109.9 . . ?
C1A C2A H2AA 112.4 . . ?
C1A C2A H2AB 112.4 . . ?
C2A C1A H1AA 109.5 . . ?
C2A C1A H1AB 109.5 . . ?
C2A C1A H1AC 109.5 . . ?
H1AA C1A H1AB 109.5 . . ?
H1AA C1A H1AC 109.5 . . ?
H1AB C1A H1AC 109.5 . . ?
F1T C1T S1T 114.0(19) . . ?
F3T C1T F1T 112(2) . . ?
F3T C1T S1T 110(2) . . ?
F2T C1T F1T 101.0(18) . . ?
F2T C1T F3T 102(2) . . ?
F2T C1T S1T 117.2(15) . . ?
O2T S1T C1T 104.3(12) . . ?
O2T S1T O1T 111.6(14) . . ?
O2T S1T O3T 118.5(19) . . ?
O1T S1T C1T 105.9(13) . . ?
O3T S1T C1T 109.5(15) . . ?
O3T S1T O1T 106.4(18) . . ?
H67D C67A H67E 109.5 . . ?
H67D C67A H67F 109.5 . . ?
H67E C67A H67F 109.5 . . ?
N10A C67A H67D 109.5 . . ?
N10A C67A H67E 109.5 . . ?
N10A C67A H67F 109.5 . . ?
F4T C2T S2S 114.9(14) . . ?
F4T C2T F6T 107.3(14) . . ?
F6T C2T S2S 108.5(12) . . ?
F5T C2T S2S 114.1(10) . . ?
F5T C2T F4T 104.6(12) . . ?
F5T C2T F6T 107.0(17) . . ?
C64 N10A C67A 116.5(9) . . ?
C65 N10A C64 120.3(11) . . ?
C65 N10A C67A 122.5(10) . . ?

loop_
_geom_bond_atom_site_label_1
_geom_bond_atom_site_label_2
_geom_bond_distance
_geom_bond_site_symmetry_2
_geom_bond_publ_flag
C1 H1A 0.9800 . ?
C1 H1B 0.9800 . ?
C1 H1C 0.9800 . ?
C1 C2 1.568(14) . ?
C2 H2A 0.9900 . ?
C2 H2B 0.9900 . ?
C2 O1 1.509(9) . ?
C3 C4 1.454(6) . ?
C3 O1 1.329(5) . ?
C3 O2 1.219(5) . ?
C4 C5 1.386(5) . ?
C4 N1 1.380(5) . ?
C5 C6 1.418(6) . ?
C5 C8 1.508(5) . ?
C6 C7 1.390(5) . ?
C6 C10 1.511(6) . ?
C7 C12 1.463(5) . ?
C7 N1 1.358(5) . ?
C8 H8A 0.9900 . ?
C8 H8B 0.9900 . ?
C8 C9 1.522(6) . ?
C9 H9A 0.9800 . ?
C9 H9B 0.9800 . ?
C9 H9C 0.9800 . ?
C10 H10A 0.9900 . ?
C10 H10B 0.9900 . ?
C10 C11 1.538(6) . ?
C11 H11A 0.9800 . ?
C11 H11B 0.9800 . ?
C11 H11C 0.9800 . ?
C12 C13 1.389(5) . ?
C12 N2 1.364(5) . ?
C13 C14 1.415(6) . ?
C13 C16 1.519(5) . ?
C14 C15 1.411(5) . ?
C14 C18 1.504(5) . ?
C15 C20 1.446(5) . ?
C15 N2 1.375(5) . ?
C16 H16A 0.9900 . ?
C16 H16B 0.9900 . ?
C16 C17 1.534(6) . ?
C17 H17A 0.9800 . ?
C17 H17B 0.9800 . ?
C17 H17C 0.9800 . ?
C18 H18A 0.9900 . ?
C18 H18B 0.9900 . ?
C18 C19 1.507(6) . ?
C19 H19A 0.9800 . ?
C19 H19B 0.9800 . ?
C19 H19C 0.9800 . ?
C20 C21 1.401(5) . ?
C20 N3 1.351(4) . ?
C21 H21 0.9500 . ?
C21 N4 1.334(5) . ?
C22 H22 0.9500 . ?
C22 C23 1.397(5) . ?
C22 N4 1.342(5) . ?
C23 C25 1.447(5) . ?
C23 N3 1.354(5) . ?
C24 H24A 0.9800 . ?
C24 H24B 0.9800 . ?
C24 H24C 0.9800 . ?
C24 N4 1.493(5) . ?
C25 C26 1.410(5) . ?
C25 N5 1.369(5) . ?
C26 C27 1.426(6) . ?
C26 C29 1.504(6) . ?
C27 C28 1.404(6) . ?
C27 C31 1.505(6) . ?
C28 C33 1.457(5) . ?
C28 N5 1.360(4) . ?
C29 H29A 0.9900 . ?
C29 H29B 0.9900 . ?
C29 C30 1.529(6) . ?
C30 H30A 0.9800 . ?
C30 H30B 0.9800 . ?
C30 H30C 0.9800 . ?
C31 H31A 0.9900 . ?
C31 H31B 0.9900 . ?
C31 C32 1.466(8) . ?
C32 H32A 0.9800 . ?
C32 H32B 0.9800 . ?
C32 H32C 0.9800 . ?
C33 C34 1.394(6) . ?
C33 N6 1.369(5) . ?
C34 C35 1.431(5) . ?
C34 C37 1.501(5) . ?
C35 C36 1.397(5) . ?
C35 C39 1.499(5) . ?
C36 C41 1.464(5) . ?
C36 N6 1.370(5) . ?
C37 H37A 0.9900 . ?
C37 H37B 0.9900 . ?
C37 C38 1.532(6) . ?
C38 H38A 0.9800 . ?
C38 H38B 0.9800 . ?
C38 H38C 0.9800 . ?
C39 H39A 0.9900 . ?
C39 H39B 0.9900 . ?
C39 C40 1.529(6) . ?
C40 H40A 0.9800 . ?
C40 H40B 0.9800 . ?
C40 H40C 0.9800 . ?
C41 O3 1.208(4) . ?
C41 O4 1.338(4) . ?
C42 H42A 0.9900 . ?
C42 H42B 0.9900 . ?
C42 C43 1.497(6) . ?
C42 O4 1.467(5) . ?
C43 H43A 0.9800 . ?
C43 H43B 0.9800 . ?
C43 H43C 0.9800 . ?
N1 H1 0.8800 . ?
N2 H2 0.8800 . ?
N5 H5 0.8800 . ?
N6 H6 0.8800 . ?
O1 C2A 1.485(14) . ?
C44 H44A 0.9800 . ?
C44 H44B 0.9800 . ?
C44 H44C 0.9800 . ?
C44 C45 1.429(9) . ?
C45 H45A 0.9900 . ?
C45 H45B 0.9900 . ?
C45 O8 1.461(6) . ?
C46 C47 1.441(6) . ?
C46 O7 1.222(5) . ?
C46 O8 1.350(4) . ?
C47 C48 1.403(6) . ?
C47 N7 1.371(4) . ?
C48 C49 1.416(5) . ?
C48 C51 1.500(5) . ?
C49 C50 1.403(5) . ?
C49 C53 1.510(6) . ?
C50 C55 1.462(5) . ?
C50 N7 1.362(5) . ?
C51 H51A 0.9900 . ?
C51 H51B 0.9900 . ?
C51 C52 1.502(6) . ?
C52 H52A 0.9800 . ?
C52 H52B 0.9800 . ?
C52 H52C 0.9800 . ?
C53 H53A 0.9900 . ?
C53 H53B 0.9900 . ?
C53 C54 1.501(8) . ?
C54 H54A 0.9800 . ?
C54 H54B 0.9800 . ?
C54 H54C 0.9800 . ?
C55 C56 1.391(5) . ?
C55 N8 1.368(4) . ?
C56 C57 1.414(5) . ?
C56 C59 1.512(5) . ?
C57 C58 1.401(5) . ?
C57 C61 1.494(5) . ?
C58 C63 1.450(5) . ?
C58 N8 1.373(4) . ?
C59 H59A 0.9900 . ?
C59 H59B 0.9900 . ?
C59 C60 1.520(6) . ?
C60 H60A 0.9800 . ?
C60 H60B 0.9800 . ?
C60 H60C 0.9800 . ?
C61 H61A 0.9900 . ?
C61 H61B 0.9900 . ?
C61 C62 1.533(7) . ?
C62 H62A 0.9800 . ?
C62 H62B 0.9800 . ?
C62 H62C 0.9800 . ?
C63 C64 1.404(5) . ?
C63 N9 1.342(4) . ?
C64 N10 1.372(13) . ?
C64 N10A 1.360(10) . ?
C65 C66 1.400(5) . ?
C65 N10 1.357(12) . ?
C65 N10A 1.358(11) . ?
C66 C68 1.449(5) . ?
C66 N9 1.349(4) . ?
C67 H67A 0.9800 . ?
C67 H67B 0.9800 . ?
C67 H67C 0.9800 . ?
C67 N10 1.51(3) . ?
C68 C69 1.403(5) . ?
C68 N11 1.375(4) . ?
C69 C70 1.410(5) . ?
C69 C72 1.497(5) . ?
C70 C71 1.397(5) . ?
C70 C74 1.510(5) . ?
C71 C76 1.457(5) . ?
C71 N11 1.380(4) . ?
C72 H72A 0.9900 . ?
C72 H72B 0.9900 . ?
C72 C73 1.544(7) . ?
C73 H73A 0.9800 . ?
C73 H73B 0.9800 . ?
C73 H73C 0.9800 . ?
C74 H74A 0.9900 . ?
C74 H74B 0.9900 . ?
C74 C75 1.532(6) . ?
C75 H75A 0.9800 . ?
C75 H75B 0.9800 . ?
C75 H75C 0.9800 . ?
C76 C77 1.393(5) . ?
C76 N12 1.363(5) . ?
C77 C78 1.415(5) . ?
C77 C80 1.497(6) . ?
C78 C79 1.397(6) . ?
C78 C82 1.505(5) . ?
C79 C84 1.460(5) . ?
C79 N12 1.372(4) . ?
C80 H80A 0.9900 . ?
C80 H80B 0.9900 . ?
C80 C81 1.520(7) . ?
C81 H81A 0.9800 . ?
C81 H81B 0.9800 . ?
C81 H81C 0.9800 . ?
C82 H82A 0.9900 . ?
C82 H82B 0.9900 . ?
C82 C83 1.509(6) . ?
C83 H83A 0.9800 . ?
C83 H83B 0.9800 . ?
C83 H83C 0.9800 . ?
C84 O9 1.211(5) . ?
C84 O10 1.339(4) . ?
C85 H85A 0.9900 . ?
C85 H85B 0.9900 . ?
C85 C86 1.477(7) . ?
C85 O10 1.458(5) . ?
C86 H86A 0.9800 . ?
C86 H86B 0.9800 . ?
C86 H86C 0.9800 . ?
N7 H7 0.8800 . ?
N8 H8 0.8800 . ?
N11 H11 0.8800 . ?
N12 H12 0.8800 . ?
C1S F1S 1.351(8) . ?
C1S F2S 1.325(8) . ?
C1S F3S 1.324(8) . ?
C1S S1S 1.818(6) . ?
O1S S1S 1.419(6) . ?
O2S S1S 1.427(7) . ?
O3S S1S 1.435(6) . ?
C2S F4S 1.355(10) . ?
C2S F5S 1.322(11) . ?
C2S F6S 1.369(12) . ?
C2S S2S 1.793(10) . ?
O4S S2S 1.417(3) . ?
O5S S2S 1.425(4) . ?
O6S S2S 1.436(3) . ?
S2S C2T 1.789(11) . ?
C87 H87A 0.9800 . ?
C87 H87B 0.9800 . ?
C87 H87C 0.9800 . ?
C87 C88 1.502(6) . ?
C88 O5 1.214(5) . ?
C88 O6 1.334(5) . ?
C89 H89A 0.9900 . ?
C89 H89B 0.9900 . ?
C89 C90 1.512(6) . ?
C89 O6 1.456(4) . ?
C90 H90A 0.9800 . ?
C90 H90B 0.9800 . ?
C90 H90C 0.9800 . ?
C91 H91A 0.9800 . ?
C91 H91B 0.9800 . ?
C91 H91C 0.9800 . ?
C91 C92 1.495(6) . ?
C92 O11 1.213(4) . ?
C92 O12 1.330(4) . ?
C93 H93A 0.9900 . ?
C93 H93B 0.9900 . ?
C93 C94 1.499(5) . ?
C93 O12 1.463(5) . ?
C94 H94A 0.9800 . ?
C94 H94B 0.9800 . ?
C94 H94C 0.9800 . ?
C2A H2AA 0.9900 . ?
C2A H2AB 0.9900 . ?
C2A C1A 1.54(2) . ?
C1A H1AA 0.9800 . ?
C1A H1AB 0.9800 . ?
C1A H1AC 0.9800 . ?
C1T F1T 1.342(19) . ?
C1T F3T 1.333(18) . ?
C1T F2T 1.299(17) . ?
C1T S1T 1.783(15) . ?
S1T O2T 1.427(15) . ?
S1T O1T 1.453(16) . ?
S1T O3T 1.440(18) . ?
C67A H67D 0.9800 . ?
C67A H67E 0.9800 . ?
C67A H67F 0.9800 . ?
C67A N10A 1.479(18) . ?
C2T F4T 1.345(14) . ?
C2T F6T 1.357(16) . ?
C2T F5T 1.292(15) . ?

loop_
_geom_hbond_atom_site_label_D
_geom_hbond_atom_site_label_H
_geom_hbond_atom_site_label_A
_geom_hbond_distance_DH
_geom_hbond_distance_HA
_geom_hbond_distance_DA
_geom_hbond_angle_DHA
_geom_hbond_site_symmetry_A
_geom_hbond_publ_flag
C21 H21 O3T 0.95 2.38 3.15(3) 138.2 2_667 yes
C24 H24A O3T 0.98 2.22 3.19(4) 170.0 1_545 yes
C24 H24C O3T 0.98 2.13 2.98(3) 144.3 2_667 yes
N1 H1 O3 0.88 2.02 2.843(4) 154.5 2_567 yes
N2 H2 O5 0.88 2.16 3.016(4) 164.5 . yes
N5 H5 O5 0.88 2.08 2.943(4) 164.9 . yes
N6 H6 O2 0.88 2.04 2.910(4) 168.8 2_567 yes
C44 H44A F2T 0.98 2.25 2.889(19) 121.8 2_676 yes
C67 H67A O4S 0.98 2.26 3.188(14) 158.3 2_667 yes
C67 H67B O1S 0.98 2.26 3.07(3) 138.4 . yes
N7 H7 O9 0.88 1.97 2.811(4) 159.3 2_676 yes
N8 H8 O11 0.88 2.16 3.017(4) 164.7 . yes
N11 H11 O11 0.88 2.15 2.992(4) 161.2 . yes
N12 H12 O7 0.88 2.09 2.959(4) 170.4 2_676 yes
C67A H67E O1T 0.98 2.51 3.14(4) 122.0 . yes

loop_
_geom_torsion_atom_site_label_1
_geom_torsion_atom_site_label_2
_geom_torsion_atom_site_label_3
_geom_torsion_atom_site_label_4
_geom_torsion
_geom_torsion_site_symmetry_1
_geom_torsion_site_symmetry_2
_geom_torsion_site_symmetry_3
_geom_torsion_site_symmetry_4
_geom_torsion_publ_flag
C1 C2 O1 C3 105.2(7) . . . . ?
C3 C4 C5 C6 173.1(4) . . . . ?
C3 C4 C5 C8 -11.5(7) . . . . ?
C3 C4 N1 C7 -174.4(3) . . . . ?
C3 O1 C2A C1A -105.9(14) . . . . ?
C4 C3 O1 C2 -176.7(6) . . . . ?
C4 C3 O1 C2A -158.6(9) . . . . ?
C4 C5 C6 C7 0.8(4) . . . . ?
C4 C5 C6 C10 -179.3(4) . . . . ?
C4 C5 C8 C9 -87.2(5) . . . . ?
C5 C4 N1 C7 0.7(4) . . . . ?
C5 C6 C7 C12 179.6(4) . . . . ?
C5 C6 C7 N1 -0.3(4) . . . . ?
C5 C6 C10 C11 69.3(5) . . . . ?
C6 C5 C8 C9 87.3(5) . . . . ?
C6 C7 C12 C13 57.5(7) . . . . ?
C6 C7 C12 N2 -128.8(4) . . . . ?
C6 C7 N1 C4 -0.2(4) . . . . ?
C7 C6 C10 C11 -110.8(5) . . . . ?
C7 C12 C13 C14 173.2(4) . . . . ?
C7 C12 C13 C16 -2.3(7) . . . . ?
C7 C12 N2 C15 -174.7(3) . . . . ?
C8 C5 C6 C7 -174.7(4) . . . . ?
C8 C5 C6 C10 5.2(6) . . . . ?
C10 C6 C7 C12 -0.4(7) . . . . ?
C10 C6 C7 N1 179.7(4) . . . . ?
C12 C7 N1 C4 179.9(3) . . . . ?
C12 C13 C14 C15 1.5(4) . . . . ?
C12 C13 C14 C18 -175.5(4) . . . . ?
C12 C13 C16 C17 -114.1(5) . . . . ?
C13 C12 N2 C15 0.2(4) . . . . ?
C13 C14 C15 C20 -177.5(4) . . . . ?
C13 C14 C15 N2 -1.3(4) . . . . ?
C13 C14 C18 C19 -102.3(5) . . . . ?
C14 C13 C16 C17 71.1(5) . . . . ?
C14 C15 C20 C21 -0.7(6) . . . . ?
C14 C15 C20 N3 177.7(4) . . . . ?
C14 C15 N2 C12 0.7(4) . . . . ?
C15 C14 C18 C19 81.4(5) . . . . ?
C15 C20 C21 N4 178.5(3) . . . . ?
C15 C20 N3 C23 -178.8(3) . . . . ?
C16 C13 C14 C15 177.0(4) . . . . ?
C16 C13 C14 C18 0.0(6) . . . . ?
C18 C14 C15 C20 -0.7(7) . . . . ?
C18 C14 C15 N2 175.4(4) . . . . ?
C20 C15 N2 C12 177.6(3) . . . . ?
C20 C21 N4 C22 0.4(5) . . . . ?
C20 C21 N4 C24 -179.7(3) . . . . ?
C21 C20 N3 C23 -0.3(5) . . . . ?
C22 C23 C25 C26 -2.2(6) . . . . ?
C22 C23 C25 N5 173.9(3) . . . . ?
C22 C23 N3 C20 0.0(5) . . . . ?
C23 C22 N4 C21 -0.7(5) . . . . ?
C23 C22 N4 C24 179.4(3) . . . . ?
C23 C25 C26 C27 177.2(4) . . . . ?
C23 C25 C26 C29 -7.4(7) . . . . ?
C23 C25 N5 C28 -178.3(3) . . . . ?
C25 C23 N3 C20 178.1(3) . . . . ?
C25 C26 C27 C28 0.0(5) . . . . ?
C25 C26 C27 C31 175.3(4) . . . . ?
C25 C26 C29 C30 -71.3(6) . . . . ?
C26 C25 N5 C28 -1.3(4) . . . . ?
C26 C27 C28 C33 -177.1(4) . . . . ?
C26 C27 C28 N5 -0.7(4) . . . . ?
C26 C27 C31 C32 -97.9(6) . . . . ?
C27 C26 C29 C30 103.4(5) . . . . ?
C27 C28 C33 C34 -118.6(5) . . . . ?
C27 C28 C33 N6 63.2(6) . . . . ?
C27 C28 N5 C25 1.3(4) . . . . ?
C28 C27 C31 C32 76.7(6) . . . . ?
C28 C33 C34 C35 -177.9(3) . . . . ?
C28 C33 C34 C37 3.8(6) . . . . ?
C28 C33 N6 C36 178.0(3) . . . . ?
C29 C26 C27 C28 -175.7(4) . . . . ?
C29 C26 C27 C31 -0.4(7) . . . . ?
C31 C27 C28 C33 7.3(7) . . . . ?
C31 C27 C28 N5 -176.3(4) . . . . ?
C33 C28 N5 C25 178.1(3) . . . . ?
C33 C34 C35 C36 -0.2(4) . . . . ?
C33 C34 C35 C39 179.7(3) . . . . ?
C33 C34 C37 C38 96.3(5) . . . . ?
C34 C33 N6 C36 -0.5(4) . . . . ?
C34 C35 C36 C41 171.2(4) . . . . ?
C34 C35 C36 N6 -0.1(4) . . . . ?
C34 C35 C39 C40 104.2(4) . . . . ?
C35 C34 C37 C38 -81.7(6) . . . . ?
C35 C36 C41 O3 -167.7(4) . . . . ?
C35 C36 C41 O4 10.1(5) . . . . ?
C35 C36 N6 C33 0.4(4) . . . . ?
C36 C35 C39 C40 -75.9(5) . . . . ?
C36 C41 O4 C42 -173.0(3) . . . . ?
C37 C34 C35 C36 178.0(3) . . . . ?
C37 C34 C35 C39 -2.0(6) . . . . ?
C39 C35 C36 C41 -8.8(6) . . . . ?
C39 C35 C36 N6 179.9(3) . . . . ?
C41 C36 N6 C33 -172.2(3) . . . . ?
C43 C42 O4 C41 -169.5(3) . . . . ?
N1 C4 C5 C6 -0.9(4) . . . . ?
N1 C4 C5 C8 174.5(4) . . . . ?
N1 C7 C12 C13 -122.6(4) . . . . ?
N1 C7 C12 N2 51.1(5) . . . . ?
N2 C12 C13 C14 -1.1(4) . . . . ?
N2 C12 C13 C16 -176.6(4) . . . . ?
N2 C15 C20 C21 -176.5(3) . . . . ?
N2 C15 C20 N3 1.9(5) . . . . ?
N3 C20 C21 N4 0.1(5) . . . . ?
N3 C23 C25 C26 179.7(4) . . . . ?
N3 C23 C25 N5 -4.2(5) . . . . ?
N4 C22 C23 C25 -177.5(3) . . . . ?
N4 C22 C23 N3 0.5(5) . . . . ?
N5 C25 C26 C27 0.8(4) . . . . ?
N5 C25 C26 C29 176.2(4) . . . . ?
N5 C28 C33 C34 65.4(5) . . . . ?
N5 C28 C33 N6 -112.8(4) . . . . ?
N6 C33 C34 C35 0.5(4) . . . . ?
N6 C33 C34 C37 -177.8(3) . . . . ?
N6 C36 C41 O3 2.9(6) . . . . ?
N6 C36 C41 O4 -179.3(3) . . . . ?
O1 C3 C4 C5 12.1(6) . . . . ?
O1 C3 C4 N1 -174.3(3) . . . . ?
O2 C3 C4 C5 -167.8(4) . . . . ?
O2 C3 C4 N1 5.8(5) . . . . ?
O2 C3 O1 C2 3.2(8) . . . . ?
O2 C3 O1 C2A 21.2(10) . . . . ?
O3 C41 O4 C42 4.8(5) . . . . ?
C44 C45 O8 C46 99.6(5) . . . . ?
C46 C47 C48 C49 -178.2(4) . . . . ?
C46 C47 C48 C51 3.1(7) . . . . ?
C46 C47 N7 C50 177.4(3) . . . . ?
C47 C46 O8 C45 -178.8(4) . . . . ?
C47 C48 C49 C50 0.9(4) . . . . ?
C47 C48 C49 C53 -172.9(4) . . . . ?
C47 C48 C51 C52 80.4(5) . . . . ?
C48 C47 N7 C50 -1.2(4) . . . . ?
C48 C49 C50 C55 177.4(4) . . . . ?
C48 C49 C50 N7 -1.6(4) . . . . ?
C48 C49 C53 C54 88.0(6) . . . . ?
C49 C48 C51 C52 -98.0(5) . . . . ?
C49 C50 C55 C56 -56.5(6) . . . . ?
C49 C50 C55 N8 126.3(4) . . . . ?
C49 C50 N7 C47 1.8(4) . . . . ?
C50 C49 C53 C54 -84.7(5) . . . . ?
C50 C55 C56 C57 -177.2(4) . . . . ?
C50 C55 C56 C59 -3.2(7) . . . . ?
C50 C55 N8 C58 178.1(3) . . . . ?
C51 C48 C49 C50 179.6(4) . . . . ?
C51 C48 C49 C53 5.8(6) . . . . ?
C53 C49 C50 C55 -8.7(6) . . . . ?
C53 C49 C50 N7 172.3(4) . . . . ?
C55 C50 N7 C47 -177.3(3) . . . . ?
C55 C56 C57 C58 -0.9(4) . . . . ?
C55 C56 C57 C61 179.3(4) . . . . ?
C55 C56 C59 C60 119.5(4) . . . . ?
C56 C55 N8 C58 0.4(4) . . . . ?
C56 C57 C58 C63 -179.8(4) . . . . ?
C56 C57 C58 N8 1.2(4) . . . . ?
C56 C57 C61 C62 97.4(5) . . . . ?
C57 C56 C59 C60 -67.6(5) . . . . ?
C57 C58 C63 C64 3.0(7) . . . . ?
C57 C58 C63 N9 -177.6(4) . . . . ?
C57 C58 N8 C55 -1.0(4) . . . . ?
C58 C57 C61 C62 -82.3(5) . . . . ?
C58 C63 C64 N10 -169(2) . . . . ?
C58 C63 C64 N10A 168(3) . . . . ?
C58 C63 N9 C66 -178.9(3) . . . . ?
C59 C56 C57 C58 -174.8(4) . . . . ?
C59 C56 C57 C61 5.4(7) . . . . ?
C61 C57 C58 C63 0.0(7) . . . . ?
C61 C57 C58 N8 -179.1(4) . . . . ?
C63 C58 N8 C55 179.8(3) . . . . ?
C63 C64 N10 C65 -26(5) . . . . ?
C63 C64 N10 C67 179(3) . . . . ?
C63 C64 N10A C65 20(6) . . . . ?
C63 C64 N10A C67A -169(3) . . . . ?
C64 C63 N9 C66 0.5(6) . . . . ?
C65 C66 C68 C69 -8.0(7) . . . . ?
C65 C66 C68 N11 174.5(4) . . . . ?
C65 C66 N9 C63 1.3(6) . . . . ?
C66 C65 N10 C64 28(5) . . . . ?
C66 C65 N10 C67 -176(2) . . . . ?
C66 C65 N10A C64 -19(6) . . . . ?
C66 C65 N10A C67A 171(3) . . . . ?
C66 C68 C69 C70 -178.5(4) . . . . ?
C66 C68 C69 C72 1.9(7) . . . . ?
C66 C68 N11 C71 178.2(3) . . . . ?
C68 C66 N9 C63 -179.1(3) . . . . ?
C68 C69 C70 C71 1.2(4) . . . . ?
C68 C69 C70 C74 -178.0(4) . . . . ?
C68 C69 C72 C73 85.1(5) . . . . ?
C69 C68 N11 C71 0.0(4) . . . . ?
C69 C70 C71 C76 178.9(4) . . . . ?
C69 C70 C71 N11 -1.2(4) . . . . ?
C69 C70 C74 C75 114.4(5) . . . . ?
C70 C69 C72 C73 -94.4(5) . . . . ?
C70 C71 C76 C77 121.7(5) . . . . ?
C70 C71 C76 N12 -61.2(6) . . . . ?
C70 C71 N11 C68 0.7(4) . . . . ?
C71 C70 C74 C75 -64.6(5) . . . . ?
C71 C76 C77 C78 177.7(3) . . . . ?
C71 C76 C77 C80 -7.1(6) . . . . ?
C71 C76 N12 C79 -178.0(3) . . . . ?
C72 C69 C70 C71 -179.2(4) . . . . ?
C72 C69 C70 C74 1.7(6) . . . . ?
C74 C70 C71 C76 -1.9(7) . . . . ?
C74 C70 C71 N11 178.0(3) . . . . ?
C76 C71 N11 C68 -179.4(3) . . . . ?
C76 C77 C78 C79 -0.1(4) . . . . ?
C76 C77 C78 C82 -179.6(4) . . . . ?
C76 C77 C80 C81 -85.6(6) . . . . ?
C77 C76 N12 C79 -0.4(4) . . . . ?
C77 C78 C79 C84 -174.1(4) . . . . ?
C77 C78 C79 N12 -0.1(4) . . . . ?
C77 C78 C82 C83 -99.5(5) . . . . ?
C78 C77 C80 C81 88.7(6) . . . . ?
C78 C79 C84 O9 169.7(4) . . . . ?
C78 C79 C84 O10 -8.3(6) . . . . ?
C78 C79 N12 C76 0.3(4) . . . . ?
C79 C78 C82 C83 81.1(6) . . . . ?
C79 C84 O10 C85 179.8(3) . . . . ?
C80 C77 C78 C79 -175.3(4) . . . . ?
C80 C77 C78 C82 5.2(6) . . . . ?
C82 C78 C79 C84 5.4(7) . . . . ?
C82 C78 C79 N12 179.4(4) . . . . ?
C84 C79 N12 C76 175.3(3) . . . . ?
C86 C85 O10 C84 84.1(5) . . . . ?
N7 C47 C48 C49 0.2(4) . . . . ?
N7 C47 C48 C51 -178.5(4) . . . . ?
N7 C50 C55 C56 122.4(4) . . . . ?
N7 C50 C55 N8 -54.8(5) . . . . ?
N8 C55 C56 C57 0.4(4) . . . . ?
N8 C55 C56 C59 174.3(4) . . . . ?
N8 C58 C63 C64 -178.0(4) . . . . ?
N8 C58 C63 N9 1.4(5) . . . . ?
N9 C63 C64 N10 11(2) . . . . ?
N9 C63 C64 N10A -11(3) . . . . ?
N9 C66 C68 C69 172.4(4) . . . . ?
N9 C66 C68 N11 -5.1(5) . . . . ?
N10 C65 C66 C68 165(2) . . . . ?
N10 C65 C66 N9 -15(2) . . . . ?
N11 C68 C69 C70 -0.8(4) . . . . ?
N11 C68 C69 C72 179.6(4) . . . . ?
N11 C71 C76 C77 -58.2(5) . . . . ?
N11 C71 C76 N12 118.9(4) . . . . ?
N12 C76 C77 C78 0.3(4) . . . . ?
N12 C76 C77 C80 175.5(3) . . . . ?
N12 C79 C84 O9 -3.8(6) . . . . ?
N12 C79 C84 O10 178.1(3) . . . . ?
O7 C46 C47 C48 178.0(4) . . . . ?
O7 C46 C47 N7 -0.2(6) . . . . ?
O7 C46 O8 C45 2.4(6) . . . . ?
O8 C46 C47 C48 -0.8(6) . . . . ?
O8 C46 C47 N7 -179.0(3) . . . . ?
O9 C84 O10 C85 1.8(6) . . . . ?
F1S C1S S1S O1S 66.2(5) . . . . ?
F1S C1S S1S O2S -54.1(5) . . . . ?
F1S C1S S1S O3S -173.9(5) . . . . ?
F2S C1S S1S O1S -50.9(7) . . . . ?
F2S C1S S1S O2S -171.2(6) . . . . ?
F2S C1S S1S O3S 69.1(7) . . . . ?
F3S C1S S1S O1S -175.0(6) . . . . ?
F3S C1S S1S O2S 64.7(7) . . . . ?
F3S C1S S1S O3S -55.0(7) . . . . ?
F4S C2S S2S O4S -53.6(7) . . . . ?
F4S C2S S2S O5S 66.5(7) . . . . ?
F4S C2S S2S O6S -174.5(6) . . . . ?
F5S C2S S2S O4S 67.6(8) . . . . ?
F5S C2S S2S O5S -172.3(7) . . . . ?
F5S C2S S2S O6S -53.3(8) . . . . ?
F6S C2S S2S O4S -170.5(8) . . . . ?
F6S C2S S2S O5S -50.4(9) . . . . ?
F6S C2S S2S O6S 68.7(9) . . . . ?
O4S S2S C2T F4T -63.1(11) . . . . ?
O4S S2S C2T F6T 176.8(13) . . . . ?
O4S S2S C2T F5T 57.7(14) . . . . ?
O5S S2S C2T F4T 53.7(12) . . . . ?
O5S S2S C2T F6T -66.4(14) . . . . ?
O5S S2S C2T F5T 174.5(12) . . . . ?
O6S S2S C2T F4T -178.9(10) . . . . ?
O6S S2S C2T F6T 61.0(14) . . . . ?
O6S S2S C2T F5T -58.1(14) . . . . ?
C87 C88 O6 C89 -179.6(3) . . . . ?
C90 C89 O6 C88 -179.5(3) . . . . ?
O5 C88 O6 C89 -0.6(5) . . . . ?
C91 C92 O12 C93 179.1(3) . . . . ?
C94 C93 O12 C92 178.4(3) . . . . ?
O11 C92 O12 C93 0.7(5) . . . . ?
F1T C1T S1T O2T -65.4(19) . . . . ?
F1T C1T S1T O1T 52(2) . . . . ?
F1T C1T S1T O3T 167(2) . . . . ?
F3T C1T S1T O2T 61(2) . . . . ?
F3T C1T S1T O1T 178(2) . . . . ?
F3T C1T S1T O3T -67(3) . . . . ?
F2T C1T S1T O2T 176.9(16) . . . . ?
F2T C1T S1T O1T -65(2) . . . . ?
F2T C1T S1T O3T 49(3) . . . . ?
N10A C65 C66 C68 -172(3) . . . . ?
N10A C65 C66 N9 8(3) . . . . ?

loop_
_smtbx_masks_void_nr
_smtbx_masks_void_average_x
_smtbx_masks_void_average_y
_smtbx_masks_void_average_z
_smtbx_masks_void_volume
_smtbx_masks_void_count_electrons
_smtbx_masks_void_content
1 0.682 0.500 0.500 1084.6 277.5 ?
